data_4303411
loop_
_publ_author_name
'E. Carolina Sa\~nudo'
'Thomas B. Faust'
'Christopher A. Muryn'
'Robin G. Pritchard'
'Grigore A. Timco'
'Richard E. P. Winpenny'

_publ_section_title
;
Proton NMR Study of Cr-Co Heterometallic Wheel Complexes
;
_journal_name_full 'Inorganic Chemistry'
_journal_page_first 9811
_journal_page_last 9818
_journal_paper_doi 10.1021/ic901418z
_journal_volume 48
_journal_year 2009
_chemical_formula_sum 'C86 H160 Co Cr7 F8 N O32'
_chemical_formula_weight 2295.08
_chemical_name_systematic
; 
 ? 
;
_space_group_IT_number 9
_symmetry_cell_setting monoclinic
_symmetry_space_group_name_Hall 'C -2yc'
_symmetry_space_group_name_H-M 'C 1 c 1'
_atom_sites_solution_hydrogens geom
_atom_sites_solution_primary direct
_atom_sites_solution_secondary difmap
_audit_creation_method SHELXL-97
_cell_angle_alpha 90.00
_cell_angle_beta 110.045(6)
_cell_angle_gamma 90.00
_cell_formula_units_Z 4
_cell_length_a 25.8867(16)
_cell_length_b 20.2335(6)
_cell_length_c 25.9952(12)
_cell_measurement_reflns_used 9503
_cell_measurement_temperature 100(2)
_cell_measurement_theta_max 28.4990
_cell_measurement_theta_min 2.6835
_cell_volume 12790.9(12)
_computing_cell_refinement
;
CrysAlis RED, Oxford Diffraction Ltd.,
Version 1.171.28cycle4 beta (release 11-11-2005 CrysAlis171 .NET)
(compiled Nov 11 2005,15:50:43)
;
_computing_data_collection
;
CrysAlis CCD, Oxford Diffraction Ltd.,
Version 1.171.28cycle4 beta (release 11-11-2005 CrysAlis171 .NET)
(compiled Nov 11 2005,15:50:43)
;
_computing_data_reduction
;
CrysAlis RED, Oxford Diffraction Ltd.,
Version 1.171.28cycle4 beta (release 11-11-2005 CrysAlis171 .NET)
(compiled Nov 11 2005,15:50:43)
;
_computing_molecular_graphics 'SHELXL-97 (Sheldrick, 1997)'
_computing_publication_material 'SHELXL-97 (Sheldrick, 1997)'
_computing_structure_refinement 'SHELXL-97 (Sheldrick, 1997)'
_computing_structure_solution 'SHELXS-97 (Sheldrick, 1990)'
_diffrn_ambient_temperature 100(2)
_diffrn_detector_area_resol_mean 8.3367
_diffrn_measured_fraction_theta_full 0.988
_diffrn_measured_fraction_theta_max 0.988
_diffrn_measurement_device_type 'Oxford Diffraction XCalibur 2'
_diffrn_measurement_method 'phi and omega'
_diffrn_radiation_monochromator graphite
_diffrn_radiation_source 'Enhance (Mo) X-ray Source'
_diffrn_radiation_type MoK\a
_diffrn_radiation_wavelength 0.71073
_diffrn_reflns_av_R_equivalents 0.0522
_diffrn_reflns_av_sigmaI/netI 0.0760
_diffrn_reflns_limit_h_max 30
_diffrn_reflns_limit_h_min -30
_diffrn_reflns_limit_k_max 23
_diffrn_reflns_limit_k_min -24
_diffrn_reflns_limit_l_max 30
_diffrn_reflns_limit_l_min -30
_diffrn_reflns_number 29667
_diffrn_reflns_theta_full 25.03
_diffrn_reflns_theta_max 25.03
_diffrn_reflns_theta_min 3.75
_exptl_absorpt_coefficient_mu 0.770
_exptl_absorpt_correction_T_max 0.8612
_exptl_absorpt_correction_T_min 0.8018
_exptl_absorpt_correction_type multi-scan
_exptl_absorpt_process_details
;
CrysAlis RED, Oxford Diffraction Ltd.,
Version 1.171.31.5 (release 28-08-2006 CrysAlis171 .NET)
(compiled Aug 28 2006,13:05:05)
Empirical absorption correction using spherical harmonics,
 implemented in SCALE3 ABSPACK scaling algorithm.
;
_exptl_crystal_colour Green
_exptl_crystal_density_diffrn 1.192
_exptl_crystal_density_method 'not measured'
_exptl_crystal_description Prismatic
_exptl_crystal_F_000 4824
_exptl_crystal_size_max 0.30
_exptl_crystal_size_mid 0.25
_exptl_crystal_size_min 0.20
_refine_diff_density_max 1.868
_refine_diff_density_min -0.890
_refine_diff_density_rms 0.143
_refine_ls_abs_structure_details 'Flack H D (1983), Acta Cryst. A39, 876-881'
_refine_ls_abs_structure_Flack 0.49(4)
_refine_ls_extinction_method none
_refine_ls_goodness_of_fit_ref 1.054
_refine_ls_hydrogen_treatment constr
_refine_ls_matrix_type full
_refine_ls_number_parameters 1283
_refine_ls_number_reflns 17293
_refine_ls_number_restraints 2536
_refine_ls_restrained_S_all 1.101
_refine_ls_R_factor_all 0.1290
_refine_ls_R_factor_gt 0.0961
_refine_ls_shift/su_max 0.014
_refine_ls_shift/su_mean 0.025
_refine_ls_structure_factor_coef Fsqd
_refine_ls_weighting_details 'calc w=1/[\s^2^(Fo^2^)+(0.2000P)^2^+0.0000P] where P=(Fo^2^+2Fc^2^)/3'
_refine_ls_weighting_scheme calc
_refine_ls_wR_factor_gt 0.2631
_refine_ls_wR_factor_ref 0.2949
_reflns_number_gt 11382
_reflns_number_total 17293
_reflns_threshold_expression >2sigma(I)
_cod_data_source_file ic901418z_si_001_1.cif
_cod_data_source_block testcc_Pr2NH2Cr7Co-4
_cod_depositor_comments
;
The following automatic conversions were performed:
'_symmetry_cell_setting' value 'Monoclinic' changed to 'monoclinic'
according to '/home/saulius/struct/CIF-dictionaries/cif_core.dic'
dictionary named 'cif_core.dic' version 2.4.1 from 2010-06-29.

Automatic conversion script
Id: cif_fix_enum 1527 2010-12-29 10:47:43Z saulius 
;
_cod_original_cell_volume 12790.9(11)
_cod_original_sg_symbol_H-M 'C c'
_cod_database_code 4303411

loop_
_symmetry_equiv_pos_as_xyz
'x, y, z'
'x, -y, z+1/2'
'x+1/2, y+1/2, z'
'x+1/2, -y+1/2, z+1/2'

loop_
_atom_site_label
_atom_site_type_symbol
_atom_site_fract_x
_atom_site_fract_y
_atom_site_fract_z
_atom_site_U_iso_or_equiv
_atom_site_adp_type
_atom_site_occupancy
_atom_site_symmetry_multiplicity
_atom_site_calc_flag
_atom_site_refinement_flags
_atom_site_disorder_assembly
_atom_site_disorder_group
Cr1 Cr 0.72360(8) 0.48354(9) 0.68163(7) 0.0332(4) Uani 0.88 1 d P . .
Cr2 Cr 0.67909(8) 0.64007(9) 0.64330(9) 0.0402(5) Uani 0.88 1 d P . .
Cr3 Cr 0.55257(9) 0.70500(7) 0.57900(8) 0.0329(4) Uani 0.88 1 d P . .
Cr4 Cr 0.43273(8) 0.63892(9) 0.49532(8) 0.0382(5) Uani 0.88 1 d P . .
Cr5 Cr 0.38020(7) 0.48458(9) 0.47748(7) 0.0312(4) Uani 0.88 1 d P . .
Cr6 Cr 0.43275(8) 0.32992(10) 0.49564(8) 0.0401(5) Uani 0.88 1 d P . .
Cr7 Cr 0.55075(9) 0.26480(8) 0.58072(9) 0.0402(5) Uani 0.88 1 d P . .
Cr8 Cr 0.67746(8) 0.32873(10) 0.64505(9) 0.0437(5) Uani 0.88 1 d P . .
Co1 Co 0.72360(8) 0.48354(9) 0.68163(7) 0.0332(4) Uani 0.13 1 d P . .
Co2 Co 0.67909(8) 0.64007(9) 0.64330(9) 0.0402(5) Uani 0.13 1 d P . .
Co3 Co 0.55257(9) 0.70500(7) 0.57900(8) 0.0329(4) Uani 0.13 1 d P . .
Co4 Co 0.43273(8) 0.63892(9) 0.49532(8) 0.0382(5) Uani 0.13 1 d P . .
Co5 Co 0.38020(7) 0.48458(9) 0.47748(7) 0.0312(4) Uani 0.13 1 d P . .
Co6 Co 0.43275(8) 0.32992(10) 0.49564(8) 0.0401(5) Uani 0.13 1 d P . .
Co7 Co 0.55075(9) 0.26480(8) 0.58072(9) 0.0402(5) Uani 0.13 1 d P . .
Co8 Co 0.67746(8) 0.32873(10) 0.64505(9) 0.0437(5) Uani 0.13 1 d P . .
F1 F 0.6658(3) 0.5473(3) 0.6603(2) 0.0312(15) Uani 1 1 d . . .
F2 F 0.6081(3) 0.6367(3) 0.5863(3) 0.0378(17) Uani 1 1 d . . .
F3 F 0.4985(2) 0.6346(3) 0.5606(2) 0.0259(14) Uani 1 1 d . . .
F4 F 0.4416(3) 0.5450(3) 0.4895(3) 0.0315(15) Uani 1 1 d . . .
F5 F 0.4309(3) 0.4191(3) 0.5216(2) 0.0240(14) Uani 1 1 d . . .
F6 F 0.5110(3) 0.3326(3) 0.5302(2) 0.0282(14) Uani 1 1 d . . .
F7 F 0.5977(3) 0.3340(3) 0.6231(2) 0.0294(15) Uani 1 1 d . . .
F8 F 0.6767(3) 0.4229(3) 0.6291(2) 0.0329(15) Uani 1 1 d . . .
O1 O 0.7526(4) 0.5139(4) 0.6264(4) 0.048(2) Uani 1 1 d U . .
O2 O 0.7135(4) 0.6075(4) 0.5910(4) 0.045(2) Uani 1 1 d U . .
O3 O 0.7706(4) 0.5438(5) 0.7345(4) 0.064(3) Uani 1 1 d U . .
O4 O 0.7531(4) 0.6424(5) 0.7004(4) 0.068(3) Uani 1 1 d U . .
O5 O 0.6886(4) 0.7328(5) 0.6226(5) 0.062(2) Uani 1 1 d U . .
O6 O 0.6085(4) 0.7760(4) 0.6006(4) 0.056(2) Uani 1 1 d U . .
O7 O 0.6460(4) 0.6696(5) 0.6986(4) 0.057(2) Uani 1 1 d U . .
O8 O 0.5582(4) 0.6955(5) 0.6562(4) 0.057(2) Uani 1 1 d U . .
O9 O 0.5453(3) 0.7152(5) 0.5017(3) 0.043(2) Uani 1 1 d U . .
O10 O 0.4775(4) 0.6537(4) 0.4485(3) 0.047(2) Uani 1 1 d U . .
O11 O 0.4961(4) 0.7724(4) 0.5690(4) 0.053(2) Uani 1 1 d U . .
O12 O 0.4231(4) 0.7339(4) 0.5009(4) 0.060(3) Uani 1 1 d U . .
O13 O 0.3671(4) 0.6390(4) 0.4266(4) 0.050(2) Uani 1 1 d U . .
O14 O 0.3261(4) 0.5460(5) 0.4314(5) 0.063(3) Uani 1 1 d U . .
O15 O 0.3868(3) 0.6251(4) 0.5403(4) 0.046(2) Uani 1 1 d U . .
O16 O 0.3693(4) 0.5179(4) 0.5436(4) 0.051(2) Uani 1 1 d U . .
O17 O 0.3896(4) 0.4525(4) 0.4116(3) 0.043(2) Uani 1 1 d U . .
O18 O 0.4390(4) 0.3632(5) 0.4266(4) 0.055(2) Uani 1 1 d U . .
O19 O 0.3183(4) 0.4241(5) 0.4674(5) 0.062(3) Uani 1 1 d U . .
O20 O 0.3522(4) 0.3256(5) 0.4572(5) 0.069(3) Uani 1 1 d U . .
O21 O 0.4356(4) 0.2388(4) 0.4701(4) 0.054(2) Uani 1 1 d U . .
O22 O 0.5028(4) 0.1939(4) 0.5393(4) 0.063(3) Uani 1 1 d U . .
O23 O 0.4216(4) 0.2995(5) 0.5610(4) 0.059(2) Uani 1 1 d U . .
O24 O 0.5023(4) 0.2771(6) 0.6246(4) 0.064(3) Uani 1 1 d U . .
O25 O 0.5965(4) 0.2513(5) 0.5365(4) 0.055(2) Uani 1 1 d U . .
O26 O 0.6740(4) 0.3086(5) 0.5688(4) 0.059(2) Uani 1 1 d U . .
O27 O 0.5919(4) 0.1976(4) 0.6324(4) 0.058(3) Uani 1 1 d U . .
O28 O 0.6777(4) 0.2341(5) 0.6588(5) 0.072(3) Uani 1 1 d U . .
O29 O 0.7582(4) 0.3264(4) 0.6664(5) 0.061(3) Uani 1 1 d U . .
O30 O 0.7832(4) 0.4203(4) 0.7067(4) 0.060(3) Uani 1 1 d U . .
O31 O 0.6815(4) 0.3451(5) 0.7205(3) 0.055(2) Uani 1 1 d U . .
O32 O 0.6940(5) 0.4533(5) 0.7385(4) 0.062(2) Uani 1 1 d U . .
C1 C 0.7438(5) 0.5594(6) 0.5930(5) 0.046(2) Uani 1 1 d DU . .
C2 C 0.7705(5) 0.5480(6) 0.5491(5) 0.057(3) Uani 1 1 d DU . .
C3 C 0.7589(7) 0.6054(8) 0.5099(6) 0.096(5) Uani 1 1 d DU . .
H3A H 0.7754 0.6456 0.5298 0.115 Uiso 1 1 calc R . .
H3B H 0.7191 0.6114 0.4930 0.115 Uiso 1 1 calc R . .
H3C H 0.7747 0.5964 0.4813 0.115 Uiso 1 1 calc R . .
C4 C 0.7468(7) 0.4855(7) 0.5173(6) 0.085(5) Uani 1 1 d DU . .
H4A H 0.7094 0.4785 0.5173 0.102 Uiso 1 1 calc R . .
H4B H 0.7699 0.4476 0.5346 0.102 Uiso 1 1 calc R . .
H4C H 0.7461 0.4900 0.4795 0.102 Uiso 1 1 calc R . .
C5 C 0.8318(4) 0.5403(8) 0.5774(6) 0.079(4) Uani 1 1 d DU . .
H5A H 0.8503 0.5441 0.5503 0.095 Uiso 1 1 calc R . .
H5B H 0.8396 0.4968 0.5950 0.095 Uiso 1 1 calc R . .
H5C H 0.8452 0.5749 0.6051 0.095 Uiso 1 1 calc R . .
C6 C 0.7798(6) 0.6031(7) 0.7377(6) 0.047(3) Uani 1 1 d U . .
C7 C 0.8281(6) 0.6285(8) 0.7881(6) 0.080(4) Uani 1 1 d DU . .
C8 C 0.8685(9) 0.5751(10) 0.8115(10) 0.164(9) Uani 1 1 d DU . .
H8A H 0.8751 0.5507 0.7818 0.196 Uiso 1 1 calc R . .
H8B H 0.8540 0.5449 0.8327 0.196 Uiso 1 1 calc R . .
H8C H 0.9031 0.5944 0.8355 0.196 Uiso 1 1 calc R . .
C9 C 0.8030(8) 0.6440(12) 0.8317(7) 0.124(6) Uani 1 1 d DU . .
H9A H 0.8289 0.6706 0.8607 0.149 Uiso 1 1 calc R . .
H9B H 0.7952 0.6027 0.8473 0.149 Uiso 1 1 calc R . .
H9C H 0.7688 0.6688 0.8151 0.149 Uiso 1 1 calc R . .
C10 C 0.8491(8) 0.6904(10) 0.7737(9) 0.127(7) Uani 1 1 d DU . .
H10A H 0.8883 0.6855 0.7790 0.153 Uiso 1 1 calc R . .
H10B H 0.8444 0.7261 0.7973 0.153 Uiso 1 1 calc R . .
H10C H 0.8288 0.7012 0.7354 0.153 Uiso 1 1 calc R . .
C11 C 0.6565(6) 0.7799(7) 0.6115(6) 0.049(3) Uani 1 1 d U . .
C12 C 0.6820(6) 0.8476(7) 0.6184(6) 0.074(3) Uani 1 1 d DU . .
C13 C 0.6755(9) 0.8734(10) 0.6704(7) 0.112(6) Uani 1 1 d DU . .
H13A H 0.6371 0.8861 0.6631 0.134 Uiso 1 1 calc R . .
H13B H 0.6992 0.9121 0.6833 0.134 Uiso 1 1 calc R . .
H13C H 0.6860 0.8389 0.6985 0.134 Uiso 1 1 calc R . .
C14 C 0.6477(7) 0.8933(7) 0.5739(7) 0.090(5) Uani 1 1 d DU . .
H14A H 0.6202 0.8674 0.5457 0.107 Uiso 1 1 calc R . .
H14B H 0.6715 0.9164 0.5574 0.107 Uiso 1 1 calc R . .
H14C H 0.6292 0.9257 0.5895 0.107 Uiso 1 1 calc R . .
C15 C 0.7429(6) 0.8483(12) 0.6304(11) 0.141(7) Uani 1 1 d DU . .
H15A H 0.7610 0.8712 0.6651 0.169 Uiso 1 1 calc R . .
H15B H 0.7509 0.8712 0.6008 0.169 Uiso 1 1 calc R . .
H15C H 0.7565 0.8027 0.6330 0.169 Uiso 1 1 calc R . .
C16 C 0.5981(7) 0.6851(7) 0.6981(6) 0.052(2) Uani 1 1 d U . .
C17 C 0.5941(6) 0.6987(7) 0.7532(5) 0.069(3) Uani 1 1 d DU . .
C18 C 0.6266(7) 0.7595(9) 0.7755(7) 0.100(5) Uani 1 1 d DU . .
H18A H 0.6651 0.7523 0.7790 0.120 Uiso 1 1 calc R . .
H18B H 0.6244 0.7696 0.8116 0.120 Uiso 1 1 calc R . .
H18C H 0.6116 0.7966 0.7506 0.120 Uiso 1 1 calc R . .
C19 C 0.6193(10) 0.6436(10) 0.7916(7) 0.130(6) Uani 1 1 d DU . .
H19A H 0.6594 0.6467 0.8031 0.156 Uiso 1 1 calc R . .
H19B H 0.6072 0.6013 0.7731 0.156 Uiso 1 1 calc R . .
H19C H 0.6079 0.6467 0.8238 0.156 Uiso 1 1 calc R . .
C20 C 0.5365(6) 0.7083(10) 0.7487(8) 0.099(5) Uani 1 1 d DU . .
H20A H 0.5334 0.7058 0.7851 0.119 Uiso 1 1 calc R . .
H20B H 0.5138 0.6738 0.7252 0.119 Uiso 1 1 calc R . .
H20C H 0.5239 0.7518 0.7326 0.119 Uiso 1 1 calc R . .
C21 C 0.5158(6) 0.6925(6) 0.4555(5) 0.038(2) Uani 1 1 d U . .
C22 C 0.5333(5) 0.7113(6) 0.4065(5) 0.061(3) Uani 1 1 d DU . .
C23 C 0.4984(8) 0.7713(9) 0.3853(8) 0.114(6) Uani 1 1 d DU . .
H23A H 0.4869 0.7724 0.3453 0.136 Uiso 1 1 calc R . .
H23B H 0.5196 0.8112 0.4005 0.136 Uiso 1 1 calc R . .
H23C H 0.4658 0.7694 0.3963 0.136 Uiso 1 1 calc R . .
C24 C 0.5249(8) 0.6542(8) 0.3686(6) 0.097(5) Uani 1 1 d DU . .
H24A H 0.4872 0.6379 0.3593 0.116 Uiso 1 1 calc R . .
H24B H 0.5508 0.6189 0.3864 0.116 Uiso 1 1 calc R . .
H24C H 0.5313 0.6681 0.3351 0.116 Uiso 1 1 calc R . .
C25 C 0.5926(6) 0.7306(10) 0.4234(7) 0.089(5) Uani 1 1 d DU . .
H25A H 0.6153 0.6967 0.4477 0.107 Uiso 1 1 calc R . .
H25B H 0.5982 0.7730 0.4427 0.107 Uiso 1 1 calc R . .
H25C H 0.6033 0.7348 0.3908 0.107 Uiso 1 1 calc R . .
C26 C 0.4491(5) 0.7785(6) 0.5360(6) 0.044(2) Uani 1 1 d U . .
C27 C 0.4225(6) 0.8463(7) 0.5280(6) 0.072(3) Uani 1 1 d DU . .
C28 C 0.4293(9) 0.8766(8) 0.4778(7) 0.108(6) Uani 1 1 d DU . .
H28A H 0.4658 0.8654 0.4766 0.129 Uiso 1 1 calc R . .
H28B H 0.4257 0.9247 0.4791 0.129 Uiso 1 1 calc R . .
H28C H 0.4010 0.8592 0.4450 0.129 Uiso 1 1 calc R . .
C29 C 0.4509(7) 0.8878(9) 0.5767(7) 0.095(5) Uani 1 1 d DU . .
H29A H 0.4413 0.8723 0.6079 0.114 Uiso 1 1 calc R . .
H29B H 0.4393 0.9340 0.5687 0.114 Uiso 1 1 calc R . .
H29C H 0.4908 0.8847 0.5854 0.114 Uiso 1 1 calc R . .
C30 C 0.3633(6) 0.8366(9) 0.5208(10) 0.122(6) Uani 1 1 d DU . .
H30A H 0.3473 0.8038 0.4919 0.146 Uiso 1 1 calc R . .
H30B H 0.3437 0.8786 0.5104 0.146 Uiso 1 1 calc R . .
H30C H 0.3601 0.8209 0.5552 0.146 Uiso 1 1 calc R . .
C31 C 0.3281(5) 0.6005(7) 0.4116(6) 0.048(2) Uani 1 1 d U . .
C32 C 0.2807(6) 0.6272(7) 0.3675(6) 0.074(3) Uani 1 1 d DU . .
C33 C 0.2285(7) 0.5930(11) 0.3635(9) 0.140(7) Uani 1 1 d DU . .
H33A H 0.2310 0.5463 0.3547 0.168 Uiso 1 1 calc R . .
H33B H 0.1978 0.6136 0.3345 0.168 Uiso 1 1 calc R . .
H33C H 0.2223 0.5967 0.3985 0.168 Uiso 1 1 calc R . .
C34 C 0.2890(9) 0.6291(13) 0.3146(7) 0.130(6) Uani 1 1 d DU . .
H34A H 0.3044 0.6721 0.3101 0.156 Uiso 1 1 calc R . .
H34B H 0.2536 0.6227 0.2851 0.156 Uiso 1 1 calc R . .
H34C H 0.3144 0.5939 0.3131 0.156 Uiso 1 1 calc R . .
C35 C 0.2732(10) 0.7001(8) 0.3803(9) 0.135(7) Uani 1 1 d DU . .
H35A H 0.2555 0.7026 0.4081 0.162 Uiso 1 1 calc R . .
H35B H 0.2501 0.7224 0.3468 0.162 Uiso 1 1 calc R . .
H35C H 0.3092 0.7217 0.3941 0.162 Uiso 1 1 calc R . .
C36 C 0.3725(6) 0.5746(7) 0.5619(5) 0.044(2) Uani 1 1 d U . .
C37 C 0.3486(5) 0.5939(6) 0.6076(5) 0.058(3) Uani 1 1 d DU . .
C38 C 0.3028(6) 0.6420(7) 0.5843(6) 0.072(4) Uani 1 1 d DU . .
H38A H 0.2741 0.6216 0.5533 0.086 Uiso 1 1 calc R . .
H38B H 0.3169 0.6815 0.5716 0.086 Uiso 1 1 calc R . .
H38C H 0.2875 0.6545 0.6125 0.086 Uiso 1 1 calc R . .
C39 C 0.3951(6) 0.6283(8) 0.6502(6) 0.072(4) Uani 1 1 d DU . .
H39A H 0.3819 0.6476 0.6780 0.086 Uiso 1 1 calc R . .
H39B H 0.4095 0.6634 0.6329 0.086 Uiso 1 1 calc R . .
H39C H 0.4244 0.5964 0.6676 0.086 Uiso 1 1 calc R . .
C40 C 0.3308(7) 0.5332(7) 0.6283(7) 0.079(4) Uani 1 1 d DU . .
H40A H 0.3164 0.5447 0.6575 0.095 Uiso 1 1 calc R . .
H40B H 0.3622 0.5032 0.6428 0.095 Uiso 1 1 calc R . .
H40C H 0.3019 0.5114 0.5984 0.095 Uiso 1 1 calc R . .
C41 C 0.4177(6) 0.4090(7) 0.3972(5) 0.045(2) Uani 1 1 d U . .
C42 C 0.4173(5) 0.4172(6) 0.3379(5) 0.057(3) Uani 1 1 d DU . .
C43 C 0.4566(7) 0.3705(9) 0.3269(6) 0.087(5) Uani 1 1 d DU . .
H43A H 0.4490 0.3255 0.3365 0.104 Uiso 1 1 calc R . .
H43B H 0.4942 0.3829 0.3491 0.104 Uiso 1 1 calc R . .
H43C H 0.4523 0.3722 0.2880 0.104 Uiso 1 1 calc R . .
C44 C 0.4281(8) 0.4869(7) 0.3253(6) 0.078(4) Uani 1 1 d DU . .
H44A H 0.4628 0.5021 0.3523 0.093 Uiso 1 1 calc R . .
H44B H 0.3980 0.5154 0.3267 0.093 Uiso 1 1 calc R . .
H44C H 0.4307 0.4890 0.2885 0.093 Uiso 1 1 calc R . .
C45 C 0.3602(5) 0.3986(10) 0.3036(6) 0.086(5) Uani 1 1 d DU . .
H45A H 0.3583 0.3921 0.2656 0.104 Uiso 1 1 calc R . .
H45B H 0.3348 0.4340 0.3050 0.104 Uiso 1 1 calc R . .
H45C H 0.3498 0.3575 0.3175 0.104 Uiso 1 1 calc R . .
C46 C 0.3159(6) 0.3662(8) 0.4567(7) 0.054(3) Uani 1 1 d U . .
C47 C 0.2552(5) 0.3376(6) 0.4312(5) 0.060(3) Uani 1 1 d DU . .
C48 C 0.2455(7) 0.3341(9) 0.3706(5) 0.091(5) Uani 1 1 d DU . .
H48A H 0.2734 0.3057 0.3643 0.110 Uiso 1 1 calc R . .
H48B H 0.2478 0.3785 0.3566 0.110 Uiso 1 1 calc R . .
H48C H 0.2089 0.3156 0.3515 0.110 Uiso 1 1 calc R . .
C49 C 0.2195(6) 0.3891(8) 0.4429(8) 0.090(5) Uani 1 1 d DU . .
H49A H 0.1830 0.3877 0.4146 0.108 Uiso 1 1 calc R . .
H49B H 0.2359 0.4328 0.4430 0.108 Uiso 1 1 calc R . .
H49C H 0.2163 0.3806 0.4787 0.108 Uiso 1 1 calc R . .
C50 C 0.2535(6) 0.2710(6) 0.4543(6) 0.067(4) Uani 1 1 d DU . .
H50A H 0.2647 0.2740 0.4943 0.080 Uiso 1 1 calc R . .
H50B H 0.2786 0.2414 0.4445 0.080 Uiso 1 1 calc R . .
H50C H 0.2160 0.2534 0.4395 0.080 Uiso 1 1 calc R . .
C51 C 0.4650(6) 0.1933(6) 0.4948(6) 0.045(3) Uani 1 1 d U . .
C52 C 0.4500(5) 0.1238(6) 0.4676(6) 0.060(3) Uani 1 1 d DU . .
C53 C 0.4797(9) 0.0714(8) 0.5058(8) 0.126(7) Uani 1 1 d DU . .
H53A H 0.4543 0.0352 0.5051 0.151 Uiso 1 1 calc R . .
H53B H 0.4946 0.0895 0.5429 0.151 Uiso 1 1 calc R . .
H53C H 0.5098 0.0547 0.4946 0.151 Uiso 1 1 calc R . .
C54 C 0.4689(8) 0.1218(9) 0.4193(7) 0.098(5) Uani 1 1 d DU . .
H54A H 0.4715 0.0757 0.4088 0.118 Uiso 1 1 calc R . .
H54B H 0.5050 0.1428 0.4289 0.118 Uiso 1 1 calc R . .
H54C H 0.4425 0.1455 0.3886 0.118 Uiso 1 1 calc R . .
C55 C 0.3895(6) 0.1198(10) 0.4471(8) 0.106(6) Uani 1 1 d DU . .
H55A H 0.3781 0.0748 0.4341 0.127 Uiso 1 1 calc R . .
H55B H 0.3745 0.1511 0.4169 0.127 Uiso 1 1 calc R . .
H55C H 0.3757 0.1306 0.4768 0.127 Uiso 1 1 calc R . .
C56 C 0.4530(6) 0.2882(8) 0.6106(6) 0.061(3) Uani 1 1 d U . .
C57 C 0.4226(6) 0.2764(8) 0.6495(5) 0.077(3) Uani 1 1 d DU . .
C58 C 0.3816(8) 0.2240(10) 0.6311(6) 0.105(6) Uani 1 1 d DU . .
H58A H 0.3538 0.2367 0.5962 0.127 Uiso 1 1 calc R . .
H58B H 0.3640 0.2170 0.6586 0.127 Uiso 1 1 calc R . .
H58C H 0.3996 0.1830 0.6262 0.127 Uiso 1 1 calc R . .
C59 C 0.3939(9) 0.3404(9) 0.6515(9) 0.116(6) Uani 1 1 d DU . .
H59A H 0.3619 0.3452 0.6180 0.139 Uiso 1 1 calc R . .
H59B H 0.4193 0.3773 0.6543 0.139 Uiso 1 1 calc R . .
H59C H 0.3820 0.3405 0.6834 0.139 Uiso 1 1 calc R . .
C60 C 0.4620(8) 0.2651(12) 0.7054(6) 0.117(6) Uani 1 1 d DU . .
H60A H 0.4428 0.2683 0.7319 0.141 Uiso 1 1 calc R . .
H60B H 0.4912 0.2985 0.7139 0.141 Uiso 1 1 calc R . .
H60C H 0.4783 0.2210 0.7075 0.141 Uiso 1 1 calc R . .
C61 C 0.6385(7) 0.2765(7) 0.5323(6) 0.056(2) Uani 1 1 d U . .
C62 C 0.6451(6) 0.2611(6) 0.4748(6) 0.071(3) Uani 1 1 d DU . .
C63 C 0.6941(7) 0.2970(8) 0.4727(7) 0.087(5) Uani 1 1 d DU . .
H63A H 0.7002 0.2865 0.4384 0.104 Uiso 1 1 calc R . .
H63B H 0.7264 0.2837 0.5038 0.104 Uiso 1 1 calc R . .
H63C H 0.6883 0.3447 0.4745 0.104 Uiso 1 1 calc R . .
C64 C 0.5941(7) 0.2796(10) 0.4299(7) 0.097(5) Uani 1 1 d DU . .
H64A H 0.5851 0.3258 0.4344 0.117 Uiso 1 1 calc R . .
H64B H 0.5639 0.2511 0.4310 0.117 Uiso 1 1 calc R . .
H64C H 0.5996 0.2742 0.3947 0.117 Uiso 1 1 calc R . .
C65 C 0.6528(7) 0.1878(6) 0.4739(8) 0.082(4) Uani 1 1 d DU . .
H65A H 0.6517 0.1742 0.4374 0.099 Uiso 1 1 calc R . .
H65B H 0.6233 0.1655 0.4828 0.099 Uiso 1 1 calc R . .
H65C H 0.6884 0.1757 0.5010 0.099 Uiso 1 1 calc R . .
C66 C 0.6419(6) 0.1913(7) 0.6583(6) 0.046(2) Uani 1 1 d U . .
C67 C 0.6585(5) 0.1246(7) 0.6839(6) 0.063(3) Uani 1 1 d DU . .
C68 C 0.6405(10) 0.0715(8) 0.6423(8) 0.149(8) Uani 1 1 d DU . .
H68A H 0.6043 0.0824 0.6159 0.179 Uiso 1 1 calc R . .
H68B H 0.6383 0.0296 0.6604 0.179 Uiso 1 1 calc R . .
H68C H 0.6671 0.0673 0.6233 0.179 Uiso 1 1 calc R . .
C69 C 0.6331(8) 0.1184(11) 0.7265(8) 0.113(6) Uani 1 1 d DU . .
H69A H 0.6368 0.1604 0.7462 0.136 Uiso 1 1 calc R . .
H69B H 0.6517 0.0834 0.7522 0.136 Uiso 1 1 calc R . .
H69C H 0.5941 0.1074 0.7094 0.136 Uiso 1 1 calc R . .
C70 C 0.7198(5) 0.1182(9) 0.7109(7) 0.079(5) Uani 1 1 d DU . .
H70A H 0.7373 0.1196 0.6829 0.095 Uiso 1 1 calc R . .
H70B H 0.7285 0.0761 0.7307 0.095 Uiso 1 1 calc R . .
H70C H 0.7336 0.1548 0.7367 0.095 Uiso 1 1 calc R . .
C71 C 0.7937(6) 0.3637(8) 0.6957(7) 0.060(3) Uani 1 1 d U . .
C72 C 0.8511(6) 0.3392(7) 0.7151(6) 0.074(3) Uani 1 1 d DU . .
C73 C 0.8943(7) 0.3868(8) 0.7461(8) 0.095(4) Uani 1 1 d DU . .
H73A H 0.9044 0.4150 0.7205 0.114 Uiso 1 1 calc R . .
H73B H 0.9267 0.3624 0.7691 0.114 Uiso 1 1 calc R . .
H73C H 0.8802 0.4143 0.7694 0.114 Uiso 1 1 calc R . .
C74 C 0.8677(7) 0.3215(10) 0.6671(7) 0.102(4) Uani 1 1 d DU . .
H74A H 0.8393 0.2935 0.6418 0.122 Uiso 1 1 calc R . .
H74B H 0.9027 0.2975 0.6798 0.122 Uiso 1 1 calc R . .
H74C H 0.8719 0.3620 0.6481 0.122 Uiso 1 1 calc R . .
C75 C 0.8565(7) 0.2769(8) 0.7468(8) 0.107(5) Uani 1 1 d DU . .
H75A H 0.8820 0.2839 0.7843 0.128 Uiso 1 1 calc R . .
H75B H 0.8708 0.2419 0.7293 0.128 Uiso 1 1 calc R . .
H75C H 0.8204 0.2640 0.7479 0.128 Uiso 1 1 calc R . .
C76 C 0.6846(6) 0.3965(8) 0.7497(5) 0.052(2) Uani 1 1 d U . .
C77 C 0.6828(5) 0.3837(7) 0.8079(5) 0.065(2) Uani 1 1 d DU . .
C78 C 0.7407(6) 0.3700(10) 0.8453(6) 0.082(4) Uani 1 1 d DU . .
H78A H 0.7643 0.4077 0.8448 0.099 Uiso 1 1 calc R . .
H78B H 0.7546 0.3303 0.8327 0.099 Uiso 1 1 calc R . .
H78C H 0.7410 0.3630 0.8827 0.099 Uiso 1 1 calc R . .
C79 C 0.6443(7) 0.3267(8) 0.8057(6) 0.083(4) Uani 1 1 d DU . .
H79A H 0.6539 0.3068 0.8422 0.100 Uiso 1 1 calc R . .
H79B H 0.6479 0.2934 0.7797 0.100 Uiso 1 1 calc R . .
H79C H 0.6064 0.3428 0.7939 0.100 Uiso 1 1 calc R . .
C80 C 0.6617(8) 0.4437(8) 0.8257(6) 0.089(4) Uani 1 1 d DU . .
H80A H 0.6303 0.4607 0.7955 0.107 Uiso 1 1 calc R . .
H80B H 0.6908 0.4773 0.8367 0.107 Uiso 1 1 calc R . .
H80C H 0.6501 0.4332 0.8569 0.107 Uiso 1 1 calc R . .
N1 N 0.5402(14) 0.5185(12) 0.5815(10) 0.076(4) Uani 0.516(14) 1 d PDU A 1
H1A H 0.5091 0.5419 0.5621 0.091 Uiso 0.516(14) 1 calc PR A 1
H1B H 0.5709 0.5448 0.5891 0.091 Uiso 0.516(14) 1 calc PR A 1
C90 C 0.5447(13) 0.4624(13) 0.5583(12) 0.072(4) Uani 0.516(14) 1 d PDU A 1
H90A H 0.5668 0.4301 0.5856 0.087 Uiso 0.516(14) 1 calc PR A 1
H90B H 0.5081 0.4432 0.5384 0.087 Uiso 0.516(14) 1 calc PR A 1
C91 C 0.5692(16) 0.4792(18) 0.5253(14) 0.070(4) Uani 0.516(14) 1 d PDU A 1
H91A H 0.6060 0.4907 0.5513 0.083 Uiso 0.516(14) 1 calc PR A 1
H91B H 0.5515 0.5224 0.5123 0.083 Uiso 0.516(14) 1 calc PR A 1
C92 C 0.5838(14) 0.4569(18) 0.4753(14) 0.079(6) Uani 0.516(14) 1 d PDU A 1
H92A H 0.6130 0.4235 0.4867 0.095 Uiso 0.516(14) 1 calc PR A 1
H92B H 0.5965 0.4950 0.4596 0.095 Uiso 0.516(14) 1 calc PR A 1
H92C H 0.5512 0.4379 0.4477 0.095 Uiso 0.516(14) 1 calc PR A 1
C93 C 0.5361(18) 0.4891(16) 0.6261(12) 0.069(4) Uani 0.516(14) 1 d PDU A 1
H93A H 0.4999 0.4667 0.6135 0.083 Uiso 0.516(14) 1 calc PR A 1
H93B H 0.5639 0.4533 0.6351 0.083 Uiso 0.516(14) 1 calc PR A 1
C94 C 0.5402(13) 0.5155(14) 0.6728(11) 0.066(4) Uani 0.516(14) 1 d PDU A 1
H94A H 0.5263 0.5613 0.6649 0.080 Uiso 0.516(14) 1 calc PR A 1
H94B H 0.5799 0.5188 0.6940 0.080 Uiso 0.516(14) 1 calc PR A 1
C95 C 0.5126(17) 0.486(2) 0.7123(16) 0.067(6) Uani 0.516(14) 1 d PDU A 1
H95A H 0.4736 0.4981 0.6997 0.080 Uiso 0.516(14) 1 calc PR A 1
H95B H 0.5308 0.5031 0.7494 0.080 Uiso 0.516(14) 1 calc PR A 1
H95C H 0.5159 0.4376 0.7128 0.080 Uiso 0.516(14) 1 calc PR A 1
N1A N 0.5660(13) 0.5082(14) 0.5838(10) 0.071(4) Uani 0.484(14) 1 d PDU A 2
H1A1 H 0.5582 0.5525 0.5842 0.085 Uiso 0.484(14) 1 calc PR A 2
H1A2 H 0.6033 0.5030 0.6009 0.085 Uiso 0.484(14) 1 calc PR A 2
C90A C 0.5530(16) 0.489(2) 0.5336(13) 0.069(4) Uani 0.484(14) 1 d PDU A 2
H90C H 0.5132 0.4979 0.5153 0.083 Uiso 0.484(14) 1 calc PR A 2
H90D H 0.5577 0.4405 0.5340 0.083 Uiso 0.484(14) 1 calc PR A 2
C91A C 0.5784(14) 0.5135(15) 0.5028(13) 0.070(4) Uani 0.484(14) 1 d PDU A 2
H91C H 0.6150 0.5252 0.5293 0.084 Uiso 0.484(14) 1 calc PR A 2
H91D H 0.5595 0.5562 0.4907 0.084 Uiso 0.484(14) 1 calc PR A 2
C92A C 0.5916(14) 0.4891(16) 0.4514(13) 0.062(6) Uani 0.484(14) 1 d PDU A 2
H92D H 0.6280 0.4685 0.4633 0.074 Uiso 0.484(14) 1 calc PR A 2
H92E H 0.5911 0.5269 0.4276 0.074 Uiso 0.484(14) 1 calc PR A 2
H92F H 0.5639 0.4568 0.4312 0.074 Uiso 0.484(14) 1 calc PR A 2
C93A C 0.5407(17) 0.4765(18) 0.6112(13) 0.069(4) Uani 0.484(14) 1 d PDU A 2
H93C H 0.5094 0.5071 0.6060 0.083 Uiso 0.484(14) 1 calc PR A 2
H93D H 0.5248 0.4402 0.5851 0.083 Uiso 0.484(14) 1 calc PR A 2
C94A C 0.5414(15) 0.4486(15) 0.6550(12) 0.074(4) Uani 0.484(14) 1 d PDU A 2
H94C H 0.5799 0.4336 0.6724 0.089 Uiso 0.484(14) 1 calc PR A 2
H94D H 0.5194 0.4079 0.6427 0.089 Uiso 0.484(14) 1 calc PR A 2
C95A C 0.525(2) 0.474(2) 0.7032(15) 0.068(6) Uani 0.484(14) 1 d PDU A 2
H95D H 0.5550 0.5000 0.7283 0.082 Uiso 0.484(14) 1 calc PR A 2
H95E H 0.5164 0.4367 0.7229 0.082 Uiso 0.484(14) 1 calc PR A 2
H95F H 0.4920 0.5024 0.6890 0.082 Uiso 0.484(14) 1 calc PR A 2

loop_
_atom_site_aniso_label
_atom_site_aniso_U_11
_atom_site_aniso_U_22
_atom_site_aniso_U_33
_atom_site_aniso_U_23
_atom_site_aniso_U_13
_atom_site_aniso_U_12
Cr1 0.0296(11) 0.0286(10) 0.0315(10) -0.0003(8) -0.0021(9) -0.0038(9)
Cr2 0.0270(11) 0.0264(10) 0.0577(12) -0.0113(9) 0.0024(10) 0.0019(9)
Cr3 0.0329(9) 0.0254(7) 0.0385(9) 0.0001(9) 0.0099(8) 0.0042(10)
Cr4 0.0298(11) 0.0275(10) 0.0525(12) 0.0022(9) 0.0079(9) 0.0040(9)
Cr5 0.0281(11) 0.0314(10) 0.0270(9) -0.0032(8) 0.0004(8) 0.0016(9)
Cr6 0.0249(11) 0.0276(10) 0.0526(12) -0.0048(9) -0.0061(9) 0.0003(10)
Cr7 0.0295(9) 0.0241(8) 0.0500(11) -0.0032(10) -0.0085(8) 0.0014(10)
Cr8 0.0286(11) 0.0280(11) 0.0574(13) 0.0032(10) -0.0075(10) 0.0006(10)
Co1 0.0296(11) 0.0286(10) 0.0315(10) -0.0003(8) -0.0021(9) -0.0038(9)
Co2 0.0270(11) 0.0264(10) 0.0577(12) -0.0113(9) 0.0024(10) 0.0019(9)
Co3 0.0329(9) 0.0254(7) 0.0385(9) 0.0001(9) 0.0099(8) 0.0042(10)
Co4 0.0298(11) 0.0275(10) 0.0525(12) 0.0022(9) 0.0079(9) 0.0040(9)
Co5 0.0281(11) 0.0314(10) 0.0270(9) -0.0032(8) 0.0004(8) 0.0016(9)
Co6 0.0249(11) 0.0276(10) 0.0526(12) -0.0048(9) -0.0061(9) 0.0003(10)
Co7 0.0295(9) 0.0241(8) 0.0500(11) -0.0032(10) -0.0085(8) 0.0014(10)
Co8 0.0286(11) 0.0280(11) 0.0574(13) 0.0032(10) -0.0075(10) 0.0006(10)
F1 0.032(4) 0.031(4) 0.028(3) 0.003(3) 0.008(3) 0.006(3)
F2 0.041(4) 0.033(4) 0.044(4) -0.005(3) 0.020(4) 0.004(3)
F3 0.029(4) 0.029(3) 0.020(3) 0.003(3) 0.008(3) 0.002(3)
F4 0.025(4) 0.041(4) 0.032(3) 0.014(3) 0.015(3) 0.005(3)
F5 0.031(4) 0.031(3) 0.009(3) 0.002(2) 0.006(3) 0.007(3)
F6 0.022(3) 0.027(3) 0.027(3) 0.008(3) -0.003(3) 0.001(3)
F7 0.022(3) 0.031(4) 0.027(3) 0.001(3) -0.002(3) 0.000(3)
F8 0.036(4) 0.023(3) 0.030(3) 0.005(3) -0.002(3) 0.007(3)
O1 0.058(5) 0.040(4) 0.067(5) 0.006(4) 0.046(5) -0.006(4)
O2 0.043(5) 0.047(5) 0.054(5) 0.017(4) 0.028(4) 0.004(4)
O3 0.053(6) 0.039(4) 0.054(5) -0.015(4) -0.039(5) -0.001(5)
O4 0.053(6) 0.044(5) 0.076(6) -0.013(4) -0.016(5) -0.008(5)
O5 0.037(5) 0.035(4) 0.099(7) -0.003(5) 0.006(5) -0.009(4)
O6 0.038(5) 0.027(4) 0.086(6) -0.008(4) 0.002(5) -0.004(4)
O7 0.072(6) 0.054(5) 0.040(5) -0.015(4) 0.011(5) 0.011(5)
O8 0.054(5) 0.079(6) 0.045(5) -0.019(5) 0.025(4) -0.004(5)
O9 0.029(4) 0.065(5) 0.032(4) 0.017(4) 0.006(4) 0.001(4)
O10 0.055(5) 0.052(5) 0.026(4) 0.012(4) 0.004(4) -0.008(4)
O11 0.047(5) 0.032(4) 0.068(6) -0.012(4) 0.004(4) 0.010(4)
O12 0.042(5) 0.030(4) 0.099(7) -0.004(4) 0.010(5) 0.002(4)
O13 0.036(5) 0.037(4) 0.064(5) 0.011(4) 0.000(4) 0.007(4)
O14 0.034(5) 0.039(5) 0.090(6) 0.005(5) -0.011(5) 0.014(4)
O15 0.034(4) 0.054(5) 0.065(5) -0.023(4) 0.038(4) -0.012(4)
O16 0.060(5) 0.041(4) 0.066(5) 0.014(4) 0.040(5) 0.006(4)
O17 0.080(6) 0.030(4) 0.022(4) -0.006(3) 0.019(4) 0.008(4)
O18 0.068(6) 0.052(5) 0.037(4) -0.016(4) 0.006(4) 0.015(4)
O19 0.023(4) 0.045(4) 0.099(7) 0.012(5) -0.002(5) -0.011(4)
O20 0.023(4) 0.042(5) 0.113(7) -0.007(5) -0.013(5) -0.007(4)
O21 0.038(5) 0.028(4) 0.072(6) -0.015(4) -0.013(4) -0.001(4)
O22 0.061(6) 0.022(4) 0.075(6) -0.012(4) -0.016(5) 0.006(4)
O23 0.049(5) 0.066(6) 0.072(5) 0.043(5) 0.034(4) 0.009(5)
O24 0.043(5) 0.090(7) 0.047(5) 0.018(5) 0.002(4) -0.017(5)
O25 0.045(5) 0.078(6) 0.040(5) -0.020(4) 0.010(4) 0.014(4)
O26 0.067(6) 0.052(5) 0.080(6) -0.018(4) 0.054(5) -0.009(4)
O27 0.046(5) 0.026(4) 0.077(6) 0.001(4) -0.011(5) 0.001(4)
O28 0.044(5) 0.034(5) 0.097(7) 0.009(5) -0.028(5) -0.001(4)
O29 0.023(4) 0.028(4) 0.102(7) 0.007(4) -0.016(4) 0.004(4)
O30 0.030(5) 0.034(4) 0.077(6) 0.003(4) -0.032(4) -0.013(4)
O31 0.062(6) 0.072(5) 0.018(4) 0.021(3) -0.001(4) -0.022(5)
O32 0.094(7) 0.066(5) 0.032(4) 0.003(4) 0.031(5) 0.004(5)
C1 0.044(5) 0.044(5) 0.050(5) 0.001(4) 0.018(4) 0.000(4)
C2 0.050(6) 0.070(6) 0.060(6) 0.009(5) 0.031(5) 0.000(5)
C3 0.091(11) 0.109(10) 0.107(11) 0.050(9) 0.058(9) 0.031(10)
C4 0.082(10) 0.099(9) 0.085(10) -0.046(8) 0.042(9) -0.002(9)
C5 0.042(6) 0.115(12) 0.088(10) 0.024(9) 0.031(7) 0.002(7)
C6 0.037(5) 0.049(5) 0.041(5) -0.025(4) -0.005(4) -0.010(5)
C7 0.050(7) 0.088(8) 0.069(7) -0.035(6) -0.023(5) -0.019(6)
C8 0.085(12) 0.130(12) 0.178(16) -0.062(12) -0.081(11) 0.020(10)
C9 0.130(14) 0.177(16) 0.033(7) -0.026(9) -0.013(8) -0.008(12)
C10 0.066(11) 0.149(12) 0.120(13) -0.017(11) -0.028(10) -0.071(10)
C11 0.038(5) 0.026(4) 0.079(6) 0.001(4) 0.013(5) -0.003(4)
C12 0.062(6) 0.040(5) 0.100(7) 0.010(6) 0.002(7) -0.018(5)
C13 0.121(13) 0.080(11) 0.093(9) -0.033(8) -0.017(10) -0.042(11)
C14 0.091(11) 0.037(7) 0.106(10) 0.024(7) -0.012(10) -0.023(8)
C15 0.057(8) 0.107(14) 0.222(18) 0.013(13) 0.001(10) -0.038(8)
C16 0.067(6) 0.056(6) 0.036(4) -0.025(4) 0.024(4) -0.033(5)
C17 0.084(7) 0.086(7) 0.055(5) -0.030(5) 0.048(5) -0.029(6)
C18 0.091(11) 0.146(11) 0.080(10) -0.080(9) 0.051(9) -0.066(10)
C19 0.191(16) 0.151(12) 0.045(8) -0.001(8) 0.035(11) 0.013(12)
C20 0.083(8) 0.135(13) 0.096(11) -0.060(10) 0.052(9) -0.054(8)
C21 0.042(5) 0.039(5) 0.033(4) 0.002(4) 0.013(4) 0.006(4)
C22 0.070(7) 0.077(7) 0.045(5) 0.008(5) 0.030(5) 0.000(6)
C23 0.137(12) 0.122(11) 0.103(12) 0.075(9) 0.069(11) 0.038(10)
C24 0.122(13) 0.136(11) 0.056(9) -0.019(8) 0.059(9) -0.025(10)
C25 0.089(8) 0.114(12) 0.086(11) 0.000(9) 0.060(8) -0.029(8)
C26 0.034(5) 0.027(4) 0.078(6) -0.003(4) 0.028(5) 0.000(4)
C27 0.059(6) 0.035(5) 0.125(8) -0.004(5) 0.036(6) 0.017(5)
C28 0.135(14) 0.037(8) 0.126(11) 0.028(8) 0.014(11) 0.013(10)
C29 0.087(10) 0.063(9) 0.140(11) -0.029(9) 0.046(10) 0.028(9)
C30 0.065(8) 0.068(11) 0.229(17) -0.031(11) 0.045(10) 0.028(8)
C31 0.024(4) 0.053(5) 0.065(5) 0.013(5) 0.014(4) 0.010(4)
C32 0.048(6) 0.075(7) 0.080(7) 0.035(6) -0.002(6) 0.005(6)
C33 0.045(8) 0.166(14) 0.149(14) 0.088(13) -0.047(9) -0.016(10)
C34 0.113(14) 0.172(16) 0.073(9) 0.027(10) -0.009(9) 0.015(13)
C35 0.107(14) 0.095(9) 0.137(14) 0.015(10) -0.043(12) 0.053(9)
C36 0.049(5) 0.049(5) 0.044(5) 0.006(4) 0.029(4) 0.018(5)
C37 0.055(6) 0.071(6) 0.060(6) 0.005(5) 0.036(5) 0.012(5)
C38 0.055(7) 0.080(9) 0.095(10) -0.005(8) 0.045(7) 0.018(7)
C39 0.071(8) 0.096(10) 0.060(8) -0.021(7) 0.036(6) -0.003(7)
C40 0.080(10) 0.080(9) 0.096(11) -0.006(8) 0.054(9) -0.012(7)
C41 0.049(5) 0.058(5) 0.032(4) -0.012(4) 0.017(4) 0.007(5)
C42 0.052(6) 0.087(7) 0.042(5) -0.019(5) 0.026(5) 0.004(6)
C43 0.091(9) 0.131(11) 0.056(9) -0.007(9) 0.048(8) 0.039(10)
C44 0.093(11) 0.096(8) 0.050(8) 0.005(7) 0.032(8) -0.008(8)
C45 0.064(7) 0.145(13) 0.040(7) -0.050(9) 0.005(6) -0.010(8)
C46 0.021(4) 0.044(5) 0.081(6) 0.007(5) -0.003(5) -0.010(4)
C47 0.027(5) 0.057(6) 0.082(6) 0.012(6) 0.000(5) -0.019(5)
C48 0.060(10) 0.105(12) 0.079(7) 0.024(8) -0.015(7) -0.042(9)
C49 0.038(7) 0.087(9) 0.135(12) 0.037(10) 0.017(9) 0.008(7)
C50 0.033(7) 0.065(7) 0.086(9) 0.014(7) -0.002(7) -0.019(6)
C51 0.046(6) 0.020(4) 0.059(5) -0.009(4) 0.004(5) -0.012(4)
C52 0.057(6) 0.028(5) 0.084(7) -0.024(5) 0.011(6) -0.016(5)
C53 0.146(14) 0.028(7) 0.154(13) -0.002(8) -0.011(13) -0.009(10)
C54 0.110(12) 0.085(11) 0.101(10) -0.056(8) 0.037(10) -0.017(11)
C55 0.068(8) 0.095(12) 0.137(14) -0.064(10) 0.012(9) -0.044(8)
C56 0.049(5) 0.076(6) 0.057(5) -0.002(5) 0.015(5) -0.030(5)
C57 0.069(7) 0.108(8) 0.056(6) -0.007(6) 0.025(5) -0.038(6)
C58 0.114(12) 0.147(12) 0.063(9) -0.011(9) 0.039(9) -0.082(10)
C59 0.103(13) 0.145(12) 0.108(13) -0.034(11) 0.049(10) -0.013(10)
C60 0.093(12) 0.184(16) 0.064(8) -0.002(10) 0.012(8) -0.035(11)
C61 0.077(6) 0.047(5) 0.057(5) -0.001(4) 0.039(5) -0.001(5)
C62 0.075(7) 0.069(6) 0.080(6) -0.015(6) 0.043(5) 0.002(6)
C63 0.108(10) 0.082(10) 0.098(11) -0.030(9) 0.071(9) -0.032(9)
C64 0.104(10) 0.116(12) 0.067(8) 0.008(9) 0.025(8) 0.005(10)
C65 0.079(10) 0.069(7) 0.116(12) -0.035(8) 0.054(9) -0.004(7)
C66 0.029(5) 0.029(4) 0.071(6) 0.008(4) 0.007(5) 0.006(4)
C67 0.043(6) 0.042(5) 0.084(7) 0.020(5) -0.005(6) 0.010(5)
C68 0.157(15) 0.043(8) 0.158(13) -0.004(9) -0.060(12) 0.033(11)
C69 0.075(11) 0.114(13) 0.148(13) 0.083(10) 0.035(10) 0.010(11)
C70 0.043(7) 0.082(10) 0.101(11) 0.053(9) 0.011(7) 0.022(7)
C71 0.029(4) 0.041(5) 0.086(6) 0.003(4) -0.012(4) -0.001(4)
C72 0.032(4) 0.061(5) 0.104(6) 0.007(5) -0.008(4) 0.002(4)
C73 0.038(6) 0.086(8) 0.123(9) 0.007(7) -0.020(7) -0.010(6)
C74 0.046(7) 0.111(9) 0.125(8) -0.006(7) 0.001(6) 0.020(7)
C75 0.048(8) 0.078(7) 0.152(10) 0.038(7) -0.021(8) 0.007(6)
C76 0.058(5) 0.076(5) 0.028(4) 0.030(4) 0.025(4) 0.022(5)
C77 0.069(5) 0.101(6) 0.031(4) 0.026(4) 0.024(4) 0.019(5)
C78 0.076(6) 0.126(10) 0.036(6) 0.026(7) 0.007(5) 0.018(6)
C79 0.082(7) 0.126(8) 0.052(7) 0.040(6) 0.037(6) 0.001(7)
C80 0.103(9) 0.130(8) 0.035(6) 0.003(6) 0.026(6) 0.030(7)
N1 0.062(8) 0.062(7) 0.094(8) 0.003(6) 0.016(7) -0.018(7)
C90 0.060(8) 0.056(7) 0.093(8) 0.002(6) 0.017(7) -0.023(7)
C91 0.058(8) 0.054(8) 0.088(8) 0.006(7) 0.013(7) -0.021(8)
C92 0.059(12) 0.068(12) 0.101(12) -0.015(11) 0.014(10) -0.027(11)
C93 0.056(7) 0.054(7) 0.088(8) 0.005(6) 0.013(7) -0.017(7)
C94 0.051(9) 0.053(9) 0.088(9) 0.007(7) 0.015(8) -0.014(8)
C95 0.040(13) 0.058(14) 0.100(13) 0.008(12) 0.022(10) -0.002(12)
N1A 0.058(7) 0.060(7) 0.091(8) 0.000(6) 0.021(7) -0.018(7)
C90A 0.060(8) 0.056(7) 0.086(8) 0.005(6) 0.019(7) -0.023(7)
C91A 0.058(9) 0.056(9) 0.089(9) -0.003(8) 0.018(8) -0.024(8)
C92A 0.034(12) 0.066(14) 0.077(13) 0.006(11) 0.008(10) -0.029(11)
C93A 0.058(7) 0.052(7) 0.088(8) 0.005(6) 0.014(7) -0.018(7)
C94A 0.064(8) 0.060(8) 0.090(9) 0.005(7) 0.016(8) -0.016(8)
C95A 0.063(14) 0.043(12) 0.087(11) -0.005(10) 0.010(10) -0.016(12)

loop_
_atom_type_symbol
_atom_type_description
_atom_type_scat_dispersion_real
_atom_type_scat_dispersion_imag
_atom_type_scat_source
C C 0.0033 0.0016 'International Tables Vol C Tables 4.2.6.8 and 6.1.1.4'
H H 0.0000 0.0000 'International Tables Vol C Tables 4.2.6.8 and 6.1.1.4'
N N 0.0061 0.0033 'International Tables Vol C Tables 4.2.6.8 and 6.1.1.4'
O O 0.0106 0.0060 'International Tables Vol C Tables 4.2.6.8 and 6.1.1.4'
F F 0.0171 0.0103 'International Tables Vol C Tables 4.2.6.8 and 6.1.1.4'
Cr Cr 0.3209 0.6236 'International Tables Vol C Tables 4.2.6.8 and 6.1.1.4'
Co Co 0.3494 0.9721 'International Tables Vol C Tables 4.2.6.8 and 6.1.1.4'

loop_
_geom_angle_atom_site_label_1
_geom_angle_atom_site_label_2
_geom_angle_atom_site_label_3
_geom_angle
_geom_angle_site_symmetry_1
_geom_angle_site_symmetry_3
_geom_angle_publ_flag
F1 Cr1 F8 89.0(3) . . ?
F1 Cr1 O3 91.2(4) . . ?
F8 Cr1 O3 179.6(4) . . ?
F1 Cr1 O1 92.0(3) . . ?
F8 Cr1 O1 89.2(3) . . ?
O3 Cr1 O1 91.0(5) . . ?
F1 Cr1 O30 177.4(4) . . ?
F8 Cr1 O30 93.0(3) . . ?
O3 Cr1 O30 86.7(4) . . ?
O1 Cr1 O30 89.5(4) . . ?
F1 Cr1 O32 87.8(4) . . ?
F8 Cr1 O32 91.2(4) . . ?
O3 Cr1 O32 88.5(5) . . ?
O1 Cr1 O32 179.5(4) . . ?
O30 Cr1 O32 90.7(5) . . ?
F2 Cr2 O2 89.7(3) . . ?
F2 Cr2 O4 178.3(4) . . ?
O2 Cr2 O4 88.6(4) . . ?
F2 Cr2 F1 86.8(3) . . ?
O2 Cr2 F1 89.5(3) . . ?
O4 Cr2 F1 93.0(4) . . ?
F2 Cr2 O5 90.0(4) . . ?
O2 Cr2 O5 90.1(4) . . ?
O4 Cr2 O5 90.1(4) . . ?
F1 Cr2 O5 176.8(4) . . ?
F2 Cr2 O7 91.9(4) . . ?
O2 Cr2 O7 177.3(4) . . ?
O4 Cr2 O7 89.8(4) . . ?
F1 Cr2 O7 88.5(4) . . ?
O5 Cr2 O7 92.0(4) . . ?
F3 Cr3 O11 92.1(4) . . ?
F3 Cr3 F2 87.1(2) . . ?
O11 Cr3 F2 178.0(4) . . ?
F3 Cr3 O9 91.0(3) . . ?
O11 Cr3 O9 89.2(4) . . ?
F2 Cr3 O9 89.0(3) . . ?
F3 Cr3 O8 88.6(3) . . ?
O11 Cr3 O8 89.7(4) . . ?
F2 Cr3 O8 92.1(4) . . ?
O9 Cr3 O8 178.8(4) . . ?
F3 Cr3 O6 177.9(4) . . ?
O11 Cr3 O6 88.4(3) . . ?
F2 Cr3 O6 92.5(4) . . ?
O9 Cr3 O6 91.0(4) . . ?
O8 Cr3 O6 89.4(4) . . ?
F4 Cr4 O12 179.6(4) . . ?
F4 Cr4 F3 86.1(3) . . ?
O12 Cr4 F3 94.3(4) . . ?
F4 Cr4 O15 91.2(3) . . ?
O12 Cr4 O15 88.7(4) . . ?
F3 Cr4 O15 90.1(3) . . ?
F4 Cr4 O10 89.4(3) . . ?
O12 Cr4 O10 90.8(4) . . ?
F3 Cr4 O10 91.3(3) . . ?
O15 Cr4 O10 178.6(4) . . ?
F4 Cr4 O13 91.0(3) . . ?
O12 Cr4 O13 88.6(4) . . ?
F3 Cr4 O13 176.7(3) . . ?
O15 Cr4 O13 91.7(4) . . ?
O10 Cr4 O13 87.0(4) . . ?
O17 Cr5 F5 91.7(3) . . ?
O17 Cr5 F4 90.5(3) . . ?
F5 Cr5 F4 89.1(3) . . ?
O17 Cr5 O14 87.2(4) . . ?
F5 Cr5 O14 176.5(4) . . ?
F4 Cr5 O14 94.2(4) . . ?
O17 Cr5 O16 178.9(4) . . ?
F5 Cr5 O16 89.3(3) . . ?
F4 Cr5 O16 89.9(3) . . ?
O14 Cr5 O16 91.7(5) . . ?
O17 Cr5 O19 91.0(4) . . ?
F5 Cr5 O19 90.5(3) . . ?
F4 Cr5 O19 178.4(4) . . ?
O14 Cr5 O19 86.2(4) . . ?
O16 Cr5 O19 88.6(4) . . ?
F6 Cr6 O23 92.9(4) . . ?
F6 Cr6 F5 87.6(3) . . ?
O23 Cr6 F5 87.8(4) . . ?
F6 Cr6 O21 91.7(3) . . ?
O23 Cr6 O21 91.9(5) . . ?
F5 Cr6 O21 179.3(4) . . ?
F6 Cr6 O18 90.8(4) . . ?
O23 Cr6 O18 176.1(4) . . ?
F5 Cr6 O18 91.0(3) . . ?
O21 Cr6 O18 89.4(4) . . ?
F6 Cr6 O20 177.7(4) . . ?
O23 Cr6 O20 88.8(5) . . ?
F5 Cr6 O20 94.0(4) . . ?
O21 Cr6 O20 86.7(4) . . ?
O18 Cr6 O20 87.5(5) . . ?
F7 Cr7 O25 92.7(4) . . ?
F7 Cr7 F6 87.6(2) . . ?
O25 Cr7 F6 89.3(4) . . ?
F7 Cr7 O27 91.4(3) . . ?
O25 Cr7 O27 90.5(5) . . ?
F6 Cr7 O27 178.9(4) . . ?
F7 Cr7 O22 178.7(4) . . ?
O25 Cr7 O22 88.3(5) . . ?
F6 Cr7 O22 93.2(4) . . ?
O27 Cr7 O22 87.8(3) . . ?
F7 Cr7 O24 88.9(4) . . ?
O25 Cr7 O24 178.4(5) . . ?
F6 Cr7 O24 90.4(4) . . ?
O27 Cr7 O24 89.8(4) . . ?
O22 Cr7 O24 90.1(5) . . ?
F7 Cr8 O28 92.5(4) . . ?
F7 Cr8 F8 87.3(3) . . ?
O28 Cr8 F8 178.4(4) . . ?
F7 Cr8 O31 88.4(4) . . ?
O28 Cr8 O31 89.2(5) . . ?
F8 Cr8 O31 92.3(3) . . ?
F7 Cr8 O29 178.2(3) . . ?
O28 Cr8 O29 89.3(4) . . ?
F8 Cr8 O29 90.9(3) . . ?
O31 Cr8 O29 92.0(5) . . ?
F7 Cr8 O26 92.1(4) . . ?
O28 Cr8 O26 88.7(5) . . ?
F8 Cr8 O26 89.7(3) . . ?
O31 Cr8 O26 177.9(4) . . ?
O29 Cr8 O26 87.6(5) . . ?
Cr1 F1 Cr2 121.7(3) . . ?
Cr2 F2 Cr3 121.7(3) . . ?
Cr3 F3 Cr4 121.5(3) . . ?
Cr4 F4 Cr5 121.3(3) . . ?
Cr6 F5 Cr5 121.7(3) . . ?
Cr6 F6 Cr7 122.0(3) . . ?
Cr7 F7 Cr8 121.7(3) . . ?
Cr1 F8 Cr8 121.0(3) . . ?
C1 O1 Cr1 137.3(9) . . ?
C1 O2 Cr2 131.3(8) . . ?
C6 O3 Cr1 137.0(9) . . ?
C6 O4 Cr2 134.0(9) . . ?
C11 O5 Cr2 131.1(9) . . ?
C11 O6 Cr3 136.5(10) . . ?
C16 O7 Cr2 136.1(9) . . ?
C16 O8 Cr3 131.5(9) . . ?
C21 O9 Cr3 138.2(8) . . ?
C21 O10 Cr4 128.4(8) . . ?
C26 O11 Cr3 132.9(9) . . ?
C26 O12 Cr4 133.7(9) . . ?
C31 O13 Cr4 129.6(9) . . ?
C31 O14 Cr5 135.1(10) . . ?
C36 O15 Cr4 134.7(8) . . ?
C36 O16 Cr5 130.5(8) . . ?
C41 O17 Cr5 138.7(8) . . ?
C41 O18 Cr6 132.5(9) . . ?
C46 O19 Cr5 127.9(10) . . ?
C46 O20 Cr6 129.5(10) . . ?
C51 O21 Cr6 127.8(9) . . ?
C51 O22 Cr7 132.3(9) . . ?
C56 O23 Cr6 135.1(9) . . ?
C56 O24 Cr7 130.9(10) . . ?
C61 O25 Cr7 136.8(10) . . ?
C61 O26 Cr8 129.0(9) . . ?
C66 O27 Cr7 131.7(9) . . ?
C66 O28 Cr8 135.6(9) . . ?
C71 O29 Cr8 130.9(10) . . ?
C71 O30 Cr1 138.5(9) . . ?
C76 O31 Cr8 135.0(8) . . ?
C76 O32 Cr1 128.6(9) . . ?
O1 C1 O2 125.4(12) . . ?
O1 C1 C2 112.9(10) . . ?
O2 C1 C2 121.5(10) . . ?
C3 C2 C5 109.9(9) . . ?
C3 C2 C4 108.9(10) . . ?
C5 C2 C4 109.8(10) . . ?
C3 C2 C1 110.5(10) . . ?
C5 C2 C1 108.5(9) . . ?
C4 C2 C1 109.2(9) . . ?
C2 C3 H3A 109.5 . . ?
C2 C3 H3B 109.4 . . ?
H3A C3 H3B 109.5 . . ?
C2 C3 H3C 109.5 . . ?
H3A C3 H3C 109.5 . . ?
H3B C3 H3C 109.5 . . ?
C2 C4 H4A 109.5 . . ?
C2 C4 H4B 109.5 . . ?
H4A C4 H4B 109.5 . . ?
C2 C4 H4C 109.5 . . ?
H4A C4 H4C 109.5 . . ?
H4B C4 H4C 109.5 . . ?
C2 C5 H5A 109.5 . . ?
C2 C5 H5B 109.5 . . ?
H5A C5 H5B 109.5 . . ?
C2 C5 H5C 109.5 . . ?
H5A C5 H5C 109.5 . . ?
H5B C5 H5C 109.5 . . ?
O3 C6 O4 121.7(12) . . ?
O3 C6 C7 117.6(13) . . ?
O4 C6 C7 120.6(13) . . ?
C10 C7 C8 117.2(15) . . ?
C10 C7 C9 107.7(14) . . ?
C8 C7 C9 105.5(14) . . ?
C10 C7 C6 109.2(13) . . ?
C8 C7 C6 110.8(13) . . ?
C9 C7 C6 105.7(12) . . ?
C7 C8 H8A 109.5 . . ?
C7 C8 H8B 109.5 . . ?
H8A C8 H8B 109.5 . . ?
C7 C8 H8C 109.4 . . ?
H8A C8 H8C 109.5 . . ?
H8B C8 H8C 109.5 . . ?
C7 C9 H9A 109.4 . . ?
C7 C9 H9B 109.5 . . ?
H9A C9 H9B 109.5 . . ?
C7 C9 H9C 109.5 . . ?
H9A C9 H9C 109.5 . . ?
H9B C9 H9C 109.5 . . ?
C7 C10 H10A 109.5 . . ?
C7 C10 H10B 109.5 . . ?
H10A C10 H10B 109.5 . . ?
C7 C10 H10C 109.5 . . ?
H10A C10 H10C 109.5 . . ?
H10B C10 H10C 109.5 . . ?
O6 C11 O5 125.1(13) . . ?
O6 C11 C12 118.3(13) . . ?
O5 C11 C12 116.4(12) . . ?
C15 C12 C11 114.8(14) . . ?
C15 C12 C14 117.0(14) . . ?
C11 C12 C14 110.3(12) . . ?
C15 C12 C13 104.1(14) . . ?
C11 C12 C13 104.0(13) . . ?
C14 C12 C13 105.0(13) . . ?
C12 C13 H13A 109.5 . . ?
C12 C13 H13B 109.4 . . ?
H13A C13 H13B 109.5 . . ?
C12 C13 H13C 109.5 . . ?
H13A C13 H13C 109.5 . . ?
H13B C13 H13C 109.5 . . ?
C12 C14 H14A 109.5 . . ?
C12 C14 H14B 109.4 . . ?
H14A C14 H14B 109.5 . . ?
C12 C14 H14C 109.5 . . ?
H14A C14 H14C 109.5 . . ?
H14B C14 H14C 109.5 . . ?
C12 C15 H15A 109.5 . . ?
C12 C15 H15B 109.4 . . ?
H15A C15 H15B 109.5 . . ?
C12 C15 H15C 109.5 . . ?
H15A C15 H15C 109.5 . . ?
H15B C15 H15C 109.5 . . ?
O8 C16 O7 124.6(12) . . ?
O8 C16 C17 120.1(14) . . ?
O7 C16 C17 114.9(13) . . ?
C20 C17 C19 110.7(14) . . ?
C20 C17 C18 110.1(12) . . ?
C19 C17 C18 107.3(14) . . ?
C20 C17 C16 110.4(13) . . ?
C19 C17 C16 110.2(13) . . ?
C18 C17 C16 108.0(11) . . ?
C17 C18 H18A 109.5 . . ?
C17 C18 H18B 109.5 . . ?
H18A C18 H18B 109.5 . . ?
C17 C18 H18C 109.5 . . ?
H18A C18 H18C 109.5 . . ?
H18B C18 H18C 109.5 . . ?
C17 C19 H19A 109.5 . . ?
C17 C19 H19B 109.5 . . ?
H19A C19 H19B 109.5 . . ?
C17 C19 H19C 109.5 . . ?
H19A C19 H19C 109.5 . . ?
H19B C19 H19C 109.5 . . ?
C17 C20 H20A 109.5 . . ?
C17 C20 H20B 109.5 . . ?
H20A C20 H20B 109.5 . . ?
C17 C20 H20C 109.5 . . ?
H20A C20 H20C 109.5 . . ?
H20B C20 H20C 109.5 . . ?
O10 C21 O9 124.5(11) . . ?
O10 C21 C22 119.2(11) . . ?
O9 C21 C22 116.2(11) . . ?
C24 C22 C25 107.5(12) . . ?
C24 C22 C23 117.0(14) . . ?
C25 C22 C23 109.0(13) . . ?
C24 C22 C21 109.8(11) . . ?
C25 C22 C21 112.6(11) . . ?
C23 C22 C21 101.1(10) . . ?
C22 C23 H23A 109.5 . . ?
C22 C23 H23B 109.5 . . ?
H23A C23 H23B 109.5 . . ?
C22 C23 H23C 109.5 . . ?
H23A C23 H23C 109.5 . . ?
H23B C23 H23C 109.5 . . ?
C22 C24 H24A 109.5 . . ?
C22 C24 H24B 109.4 . . ?
H24A C24 H24B 109.5 . . ?
C22 C24 H24C 109.5 . . ?
H24A C24 H24C 109.5 . . ?
H24B C24 H24C 109.5 . . ?
C22 C25 H25A 109.5 . . ?
C22 C25 H25B 109.5 . . ?
H25A C25 H25B 109.5 . . ?
C22 C25 H25C 109.5 . . ?
H25A C25 H25C 109.5 . . ?
H25B C25 H25C 109.5 . . ?
O11 C26 O12 124.8(12) . . ?
O11 C26 C27 118.8(12) . . ?
O12 C26 C27 115.6(13) . . ?
C29 C27 C30 111.6(13) . . ?
C29 C27 C28 109.7(13) . . ?
C30 C27 C28 111.4(15) . . ?
C29 C27 C26 109.0(13) . . ?
C30 C27 C26 107.3(12) . . ?
C28 C27 C26 107.7(12) . . ?
C27 C28 H28A 109.5 . . ?
C27 C28 H28B 109.5 . . ?
H28A C28 H28B 109.5 . . ?
C27 C28 H28C 109.5 . . ?
H28A C28 H28C 109.5 . . ?
H28B C28 H28C 109.5 . . ?
C27 C29 H29A 109.5 . . ?
C27 C29 H29B 109.5 . . ?
H29A C29 H29B 109.5 . . ?
C27 C29 H29C 109.4 . . ?
H29A C29 H29C 109.5 . . ?
H29B C29 H29C 109.5 . . ?
C27 C30 H30A 109.5 . . ?
C27 C30 H30B 109.5 . . ?
H30A C30 H30B 109.5 . . ?
C27 C30 H30C 109.5 . . ?
H30A C30 H30C 109.5 . . ?
H30B C30 H30C 109.5 . . ?
O14 C31 O13 125.9(14) . . ?
O14 C31 C32 121.1(13) . . ?
O13 C31 C32 113.0(13) . . ?
C31 C32 C34 113.1(14) . . ?
C31 C32 C33 112.4(12) . . ?
C34 C32 C33 111.6(15) . . ?
C31 C32 C35 108.6(14) . . ?
C34 C32 C35 104.2(14) . . ?
C33 C32 C35 106.4(14) . . ?
C32 C33 H33A 109.5 . . ?
C32 C33 H33B 109.5 . . ?
H33A C33 H33B 109.5 . . ?
C32 C33 H33C 109.5 . . ?
H33A C33 H33C 109.5 . . ?
H33B C33 H33C 109.5 . . ?
C32 C34 H34A 109.5 . . ?
C32 C34 H34B 109.5 . . ?
H34A C34 H34B 109.5 . . ?
C32 C34 H34C 109.5 . . ?
H34A C34 H34C 109.5 . . ?
H34B C34 H34C 109.5 . . ?
C32 C35 H35A 109.4 . . ?
C32 C35 H35B 109.4 . . ?
H35A C35 H35B 109.5 . . ?
C32 C35 H35C 109.6 . . ?
H35A C35 H35C 109.5 . . ?
H35B C35 H35C 109.5 . . ?
O16 C36 O15 124.4(11) . . ?
O16 C36 C37 122.1(11) . . ?
O15 C36 C37 112.5(11) . . ?
C40 C37 C38 112.7(11) . . ?
C40 C37 C39 113.0(12) . . ?
C38 C37 C39 108.8(12) . . ?
C40 C37 C36 108.9(11) . . ?
C38 C37 C36 108.6(10) . . ?
C39 C37 C36 104.5(10) . . ?
C37 C38 H38A 109.4 . . ?
C37 C38 H38B 109.5 . . ?
H38A C38 H38B 109.5 . . ?
C37 C38 H38C 109.5 . . ?
H38A C38 H38C 109.5 . . ?
H38B C38 H38C 109.5 . . ?
C37 C39 H39A 109.5 . . ?
C37 C39 H39B 109.5 . . ?
H39A C39 H39B 109.5 . . ?
C37 C39 H39C 109.4 . . ?
H39A C39 H39C 109.5 . . ?
H39B C39 H39C 109.5 . . ?
C37 C40 H40A 109.5 . . ?
C37 C40 H40B 109.5 . . ?
H40A C40 H40B 109.5 . . ?
C37 C40 H40C 109.5 . . ?
H40A C40 H40C 109.5 . . ?
H40B C40 H40C 109.5 . . ?
O18 C41 O17 121.7(11) . . ?
O18 C41 C42 124.0(11) . . ?
O17 C41 C42 114.0(12) . . ?
C43 C42 C45 109.2(11) . . ?
C43 C42 C44 111.4(12) . . ?
C45 C42 C44 109.2(13) . . ?
C43 C42 C41 110.5(11) . . ?
C45 C42 C41 103.7(10) . . ?
C44 C42 C41 112.4(11) . . ?
C42 C43 H43A 109.5 . . ?
C42 C43 H43B 109.5 . . ?
H43A C43 H43B 109.5 . . ?
C42 C43 H43C 109.5 . . ?
H43A C43 H43C 109.5 . . ?
H43B C43 H43C 109.5 . . ?
C42 C44 H44A 109.5 . . ?
C42 C44 H44B 109.5 . . ?
H44A C44 H44B 109.5 . . ?
C42 C44 H44C 109.5 . . ?
H44A C44 H44C 109.5 . . ?
H44B C44 H44C 109.5 . . ?
C42 C45 H45A 109.5 . . ?
C42 C45 H45B 109.5 . . ?
H45A C45 H45B 109.5 . . ?
C42 C45 H45C 109.5 . . ?
H45A C45 H45C 109.5 . . ?
H45B C45 H45C 109.5 . . ?
O19 C46 O20 131.5(13) . . ?
O19 C46 C47 114.6(12) . . ?
O20 C46 C47 113.5(12) . . ?
C50 C47 C49 116.4(12) . . ?
C50 C47 C48 111.3(12) . . ?
C49 C47 C48 110.6(12) . . ?
C50 C47 C46 108.9(11) . . ?
C49 C47 C46 104.7(12) . . ?
C48 C47 C46 103.9(11) . . ?
C47 C48 H48A 109.5 . . ?
C47 C48 H48B 109.5 . . ?
H48A C48 H48B 109.5 . . ?
C47 C48 H48C 109.4 . . ?
H48A C48 H48C 109.5 . . ?
H48B C48 H48C 109.5 . . ?
C47 C49 H49A 109.4 . . ?
C47 C49 H49B 109.5 . . ?
H49A C49 H49B 109.5 . . ?
C47 C49 H49C 109.5 . . ?
H49A C49 H49C 109.5 . . ?
H49B C49 H49C 109.5 . . ?
C47 C50 H50A 109.5 . . ?
C47 C50 H50B 109.5 . . ?
H50A C50 H50B 109.5 . . ?
C47 C50 H50C 109.4 . . ?
H50A C50 H50C 109.5 . . ?
H50B C50 H50C 109.5 . . ?
O21 C51 O22 129.5(12) . . ?
O21 C51 C52 115.1(12) . . ?
O22 C51 C52 115.3(12) . . ?
C55 C52 C53 116.5(14) . . ?
C55 C52 C54 108.0(13) . . ?
C53 C52 C54 107.4(13) . . ?
C55 C52 C51 106.4(12) . . ?
C53 C52 C51 110.5(12) . . ?
C54 C52 C51 107.7(11) . . ?
C52 C53 H53A 109.5 . . ?
C52 C53 H53B 109.5 . . ?
H53A C53 H53B 109.5 . . ?
C52 C53 H53C 109.5 . . ?
H53A C53 H53C 109.5 . . ?
H53B C53 H53C 109.5 . . ?
C52 C54 H54A 109.5 . . ?
C52 C54 H54B 109.4 . . ?
H54A C54 H54B 109.5 . . ?
C52 C54 H54C 109.5 . . ?
H54A C54 H54C 109.5 . . ?
H54B C54 H54C 109.5 . . ?
C52 C55 H55A 109.5 . . ?
C52 C55 H55B 109.5 . . ?
H55A C55 H55B 109.5 . . ?
C52 C55 H55C 109.5 . . ?
H55A C55 H55C 109.5 . . ?
H55B C55 H55C 109.5 . . ?
O24 C56 O23 124.6(13) . . ?
O24 C56 C57 120.4(14) . . ?
O23 C56 C57 114.1(13) . . ?
C58 C57 C60 112.8(13) . . ?
C58 C57 C56 112.6(12) . . ?
C60 C57 C56 110.1(14) . . ?
C58 C57 C59 109.0(14) . . ?
C60 C57 C59 106.4(14) . . ?
C56 C57 C59 105.5(14) . . ?
C57 C58 H58A 109.5 . . ?
C57 C58 H58B 109.5 . . ?
H58A C58 H58B 109.5 . . ?
C57 C58 H58C 109.5 . . ?
H58A C58 H58C 109.5 . . ?
H58B C58 H58C 109.5 . . ?
C57 C59 H59A 109.5 . . ?
C57 C59 H59B 109.4 . . ?
H59A C59 H59B 109.5 . . ?
C57 C59 H59C 109.5 . . ?
H59A C59 H59C 109.5 . . ?
H59B C59 H59C 109.5 . . ?
C57 C60 H60A 109.5 . . ?
C57 C60 H60B 109.5 . . ?
H60A C60 H60B 109.5 . . ?
C57 C60 H60C 109.5 . . ?
H60A C60 H60C 109.5 . . ?
H60B C60 H60C 109.5 . . ?
O25 C61 O26 125.9(13) . . ?
O25 C61 C62 112.4(13) . . ?
O26 C61 C62 121.7(13) . . ?
C63 C62 C64 113.0(13) . . ?
C63 C62 C65 111.5(12) . . ?
C64 C62 C65 109.0(13) . . ?
C63 C62 C61 108.0(12) . . ?
C64 C62 C61 109.7(13) . . ?
C65 C62 C61 105.4(12) . . ?
C62 C63 H63A 109.5 . . ?
C62 C63 H63B 109.5 . . ?
H63A C63 H63B 109.5 . . ?
C62 C63 H63C 109.5 . . ?
H63A C63 H63C 109.5 . . ?
H63B C63 H63C 109.5 . . ?
C62 C64 H64A 109.5 . . ?
C62 C64 H64B 109.5 . . ?
H64A C64 H64B 109.5 . . ?
C62 C64 H64C 109.5 . . ?
H64A C64 H64C 109.5 . . ?
H64B C64 H64C 109.5 . . ?
C62 C65 H65A 109.5 . . ?
C62 C65 H65B 109.5 . . ?
H65A C65 H65B 109.5 . . ?
C62 C65 H65C 109.4 . . ?
H65A C65 H65C 109.5 . . ?
H65B C65 H65C 109.5 . . ?
O27 C66 O28 124.0(12) . . ?
O27 C66 C67 114.6(12) . . ?
O28 C66 C67 120.9(12) . . ?
C69 C67 C68 112.2(15) . . ?
C69 C67 C66 106.1(12) . . ?
C68 C67 C66 111.0(13) . . ?
C69 C67 C70 108.2(12) . . ?
C68 C67 C70 107.2(13) . . ?
C66 C67 C70 112.2(12) . . ?
C67 C68 H68A 109.5 . . ?
C67 C68 H68B 109.5 . . ?
H68A C68 H68B 109.5 . . ?
C67 C68 H68C 109.5 . . ?
H68A C68 H68C 109.5 . . ?
H68B C68 H68C 109.5 . . ?
C67 C69 H69A 109.5 . . ?
C67 C69 H69B 109.5 . . ?
H69A C69 H69B 109.5 . . ?
C67 C69 H69C 109.5 . . ?
H69A C69 H69C 109.5 . . ?
H69B C69 H69C 109.5 . . ?
C67 C70 H70A 109.5 . . ?
C67 C70 H70B 109.5 . . ?
H70A C70 H70B 109.5 . . ?
C67 C70 H70C 109.5 . . ?
H70A C70 H70C 109.5 . . ?
H70B C70 H70C 109.5 . . ?
O29 C71 O30 122.4(13) . . ?
O29 C71 C72 117.0(14) . . ?
O30 C71 C72 120.4(13) . . ?
C71 C72 C73 116.6(13) . . ?
C71 C72 C75 111.4(13) . . ?
C73 C72 C75 109.7(13) . . ?
C71 C72 C74 109.7(13) . . ?
C73 C72 C74 103.4(13) . . ?
C75 C72 C74 105.1(14) . . ?
C72 C73 H73A 109.5 . . ?
C72 C73 H73B 109.5 . . ?
H73A C73 H73B 109.5 . . ?
C72 C73 H73C 109.4 . . ?
H73A C73 H73C 109.5 . . ?
H73B C73 H73C 109.5 . . ?
C72 C74 H74A 109.4 . . ?
C72 C74 H74B 109.5 . . ?
H74A C74 H74B 109.5 . . ?
C72 C74 H74C 109.4 . . ?
H74A C74 H74C 109.5 . . ?
H74B C74 H74C 109.5 . . ?
C72 C75 H75A 109.5 . . ?
C72 C75 H75B 109.5 . . ?
H75A C75 H75B 109.5 . . ?
C72 C75 H75C 109.5 . . ?
H75A C75 H75C 109.5 . . ?
H75B C75 H75C 109.5 . . ?
O32 C76 O31 126.7(11) . . ?
O32 C76 C77 117.4(14) . . ?
O31 C76 C77 115.4(12) . . ?
C80 C77 C78 110.1(12) . . ?
C80 C77 C79 109.4(12) . . ?
C78 C77 C79 112.3(12) . . ?
C80 C77 C76 108.0(11) . . ?
C78 C77 C76 107.6(11) . . ?
C79 C77 C76 109.3(12) . . ?
C77 C78 H78A 109.5 . . ?
C77 C78 H78B 109.5 . . ?
H78A C78 H78B 109.5 . . ?
C77 C78 H78C 109.5 . . ?
H78A C78 H78C 109.5 . . ?
H78B C78 H78C 109.5 . . ?
C77 C79 H79A 109.5 . . ?
C77 C79 H79B 109.5 . . ?
H79A C79 H79B 109.5 . . ?
C77 C79 H79C 109.5 . . ?
H79A C79 H79C 109.5 . . ?
H79B C79 H79C 109.5 . . ?
C77 C80 H80A 109.5 . . ?
C77 C80 H80B 109.5 . . ?
H80A C80 H80B 109.5 . . ?
C77 C80 H80C 109.5 . . ?
H80A C80 H80C 109.5 . . ?
H80B C80 H80C 109.5 . . ?
C90 N1 C93 93(2) . . ?
C90 N1 H1A 112.9 . . ?
C93 N1 H1A 113.0 . . ?
C90 N1 H1B 113.1 . . ?
C93 N1 H1B 113.0 . . ?
H1A N1 H1B 110.4 . . ?
C91 C90 N1 103(3) . . ?
C91 C90 C93 141(3) . . ?
N1 C90 C93 43.9(12) . . ?
C91 C90 H90A 111.1 . . ?
N1 C90 H90A 111.1 . . ?
C93 C90 H90A 75.3 . . ?
C91 C90 H90B 111.2 . . ?
N1 C90 H90B 111.3 . . ?
C93 C90 H90B 101.4 . . ?
H90A C90 H90B 109.1 . . ?
C90 C91 C92 144(3) . . ?
C90 C91 H91A 100.9 . . ?
C92 C91 H91A 100.9 . . ?
C90 C91 H91B 100.8 . . ?
C92 C91 H91B 100.8 . . ?
H91A C91 H91B 104.4 . . ?
C94 C93 N1 128(3) . . ?
C94 C93 C90 167(3) . . ?
N1 C93 C90 42.7(11) . . ?
C94 C93 H93A 105.2 . . ?
N1 C93 H93A 105.2 . . ?
C90 C93 H93A 87.8 . . ?
C94 C93 H93B 105.2 . . ?
N1 C93 H93B 105.2 . . ?
C90 C93 H93B 73.1 . . ?
H93A C93 H93B 105.9 . . ?
C93 C94 C95 123(3) . . ?
C93 C94 H94A 106.5 . . ?
C95 C94 H94A 106.4 . . ?
C93 C94 H94B 106.5 . . ?
C95 C94 H94B 106.5 . . ?
H94A C94 H94B 106.5 . . ?
C90A N1A C93A 114(3) . . ?
C90A N1A H1A1 108.7 . . ?
C93A N1A H1A1 108.8 . . ?
C90A N1A H1A2 108.8 . . ?
C93A N1A H1A2 109.0 . . ?
H1A1 N1A H1A2 107.7 . . ?
N1A C90A C91A 120(3) . . ?
N1A C90A H90C 107.4 . . ?
C91A C90A H90C 107.4 . . ?
N1A C90A H90D 107.3 . . ?
C91A C90A H90D 107.3 . . ?
H90C C90A H90D 106.9 . . ?
C90A C91A C92A 135(3) . . ?
C90A C91A H91C 103.3 . . ?
C92A C91A H91C 103.3 . . ?
C90A C91A H91D 103.3 . . ?
C92A C91A H91D 103.4 . . ?
H91C C91A H91D 105.2 . . ?
C91A C92A H92D 109.5 . . ?
C91A C92A H92E 109.5 . . ?
H92D C92A H92E 109.5 . . ?
C91A C92A H92F 109.5 . . ?
H92D C92A H92F 109.5 . . ?
H92E C92A H92F 109.5 . . ?
C94A C93A N1A 150(4) . . ?
C94A C93A H93C 99.2 . . ?
N1A C93A H93C 99.3 . . ?
C94A C93A H93D 99.2 . . ?
N1A C93A H93D 99.2 . . ?
H93C C93A H93D 104.0 . . ?
C93A C94A C95A 131(3) . . ?
C93A C94A H94C 104.6 . . ?
C95A C94A H94C 104.4 . . ?
C93A C94A H94D 104.5 . . ?
C95A C94A H94D 104.5 . . ?
H94C C94A H94D 105.7 . . ?
C94A C95A H95D 109.5 . . ?
C94A C95A H95E 109.5 . . ?
H95D C95A H95E 109.5 . . ?
C94A C95A H95F 109.4 . . ?
H95D C95A H95F 109.5 . . ?
H95E C95A H95F 109.5 . . ?

loop_
_geom_bond_atom_site_label_1
_geom_bond_atom_site_label_2
_geom_bond_distance
_geom_bond_site_symmetry_2
_geom_bond_publ_flag
Cr1 F1 1.908(7) . ?
Cr1 F8 1.924(7) . ?
Cr1 O3 1.926(9) . ?
Cr1 O1 1.935(8) . ?
Cr1 O30 1.938(10) . ?
Cr1 O32 1.981(9) . ?
Cr2 F2 1.926(8) . ?
Cr2 O2 1.977(8) . ?
Cr2 O4 1.982(10) . ?
Cr2 F1 1.986(7) . ?
Cr2 O5 1.990(10) . ?
Cr2 O7 2.000(9) . ?
Cr3 F3 1.939(6) . ?
Cr3 O11 1.949(9) . ?
Cr3 F2 1.956(7) . ?
Cr3 O9 1.964(8) . ?
Cr3 O8 1.971(9) . ?
Cr3 O6 1.979(9) . ?
Cr4 F4 1.926(7) . ?
Cr4 O12 1.950(9) . ?
Cr4 F3 1.950(6) . ?
Cr4 O15 1.951(7) . ?
Cr4 O10 1.970(9) . ?
Cr4 O13 2.000(9) . ?
Cr5 O17 1.924(7) . ?
Cr5 F5 1.939(6) . ?
Cr5 F4 1.944(7) . ?
Cr5 O14 1.947(9) . ?
Cr5 O16 1.954(9) . ?
Cr5 O19 1.961(9) . ?
Cr6 F6 1.913(7) . ?
Cr6 O23 1.919(9) . ?
Cr6 F5 1.933(6) . ?
Cr6 O21 1.970(9) . ?
Cr6 O18 1.974(10) . ?
Cr6 O20 1.981(9) . ?
Cr7 F7 1.931(7) . ?
Cr7 O25 1.933(9) . ?
Cr7 F6 1.935(6) . ?
Cr7 O27 1.952(9) . ?
Cr7 O22 1.960(9) . ?
Cr7 O24 1.979(10) . ?
Cr8 F7 1.947(7) . ?
Cr8 O28 1.948(10) . ?
Cr8 F8 1.949(6) . ?
Cr8 O31 1.956(9) . ?
Cr8 O29 1.970(9) . ?
Cr8 O26 1.996(10) . ?
O1 C1 1.232(14) . ?
O2 C1 1.240(14) . ?
O3 C6 1.221(16) . ?
O4 C6 1.262(18) . ?
O5 C11 1.232(16) . ?
O6 C11 1.179(16) . ?
O7 C16 1.276(18) . ?
O8 C16 1.235(18) . ?
O9 C21 1.269(15) . ?
O10 C21 1.229(15) . ?
O11 C26 1.232(16) . ?
O12 C26 1.295(16) . ?
O13 C31 1.229(16) . ?
O14 C31 1.224(17) . ?
O15 C36 1.280(15) . ?
O16 C36 1.234(15) . ?
O17 C41 1.277(14) . ?
O18 C41 1.207(16) . ?
O19 C46 1.201(17) . ?
O20 C46 1.244(17) . ?
O21 C51 1.227(16) . ?
O22 C51 1.232(16) . ?
O23 C56 1.288(18) . ?
O24 C56 1.223(18) . ?
O25 C61 1.238(17) . ?
O26 C61 1.251(18) . ?
O27 C66 1.243(16) . ?
O28 C66 1.264(16) . ?
O29 C71 1.231(17) . ?
O30 C71 1.232(17) . ?
O31 C76 1.273(18) . ?
O32 C76 1.230(18) . ?
C1 C2 1.541(17) . ?
C2 C3 1.506(12) . ?
C2 C5 1.511(12) . ?
C2 C4 1.520(12) . ?
C3 H3A 0.9800 . ?
C3 H3B 0.9800 . ?
C3 H3C 0.9800 . ?
C4 H4A 0.9800 . ?
C4 H4B 0.9800 . ?
C4 H4C 0.9800 . ?
C5 H5A 0.9800 . ?
C5 H5B 0.9800 . ?
C5 H5C 0.9800 . ?
C6 C7 1.556(18) . ?
C7 C10 1.465(13) . ?
C7 C8 1.480(13) . ?
C7 C9 1.518(13) . ?
C8 H8A 0.9800 . ?
C8 H8B 0.9800 . ?
C8 H8C 0.9800 . ?
C9 H9A 0.9800 . ?
C9 H9B 0.9800 . ?
C9 H9C 0.9800 . ?
C10 H10A 0.9800 . ?
C10 H10B 0.9800 . ?
C10 H10C 0.9800 . ?
C11 C12 1.504(19) . ?
C12 C15 1.498(13) . ?
C12 C14 1.510(12) . ?
C12 C13 1.511(13) . ?
C13 H13A 0.9800 . ?
C13 H13B 0.9800 . ?
C13 H13C 0.9800 . ?
C14 H14A 0.9800 . ?
C14 H14B 0.9800 . ?
C14 H14C 0.9800 . ?
C15 H15A 0.9800 . ?
C15 H15B 0.9800 . ?
C15 H15C 0.9800 . ?
C16 C17 1.498(17) . ?
C17 C20 1.466(13) . ?
C17 C19 1.488(13) . ?
C17 C18 1.492(12) . ?
C18 H18A 0.9800 . ?
C18 H18B 0.9800 . ?
C18 H18C 0.9800 . ?
C19 H19A 0.9800 . ?
C19 H19B 0.9800 . ?
C19 H19C 0.9800 . ?
C20 H20A 0.9800 . ?
C20 H20B 0.9800 . ?
C20 H20C 0.9800 . ?
C21 C22 1.540(17) . ?
C22 C24 1.485(12) . ?
C22 C25 1.497(12) . ?
C22 C23 1.501(13) . ?
C23 H23A 0.9800 . ?
C23 H23B 0.9800 . ?
C23 H23C 0.9800 . ?
C24 H24A 0.9800 . ?
C24 H24B 0.9800 . ?
C24 H24C 0.9800 . ?
C25 H25A 0.9800 . ?
C25 H25B 0.9800 . ?
C25 H25C 0.9800 . ?
C26 C27 1.516(18) . ?
C27 C29 1.487(13) . ?
C27 C30 1.492(12) . ?
C27 C28 1.505(13) . ?
C28 H28A 0.9800 . ?
C28 H28B 0.9800 . ?
C28 H28C 0.9800 . ?
C29 H29A 0.9800 . ?
C29 H29B 0.9800 . ?
C29 H29C 0.9800 . ?
C30 H30A 0.9800 . ?
C30 H30B 0.9800 . ?
C30 H30C 0.9800 . ?
C31 C32 1.47(2) . ?
C32 C34 1.465(13) . ?
C32 C33 1.488(13) . ?
C32 C35 1.539(13) . ?
C33 H33A 0.9800 . ?
C33 H33B 0.9800 . ?
C33 H33C 0.9800 . ?
C34 H34A 0.9800 . ?
C34 H34B 0.9800 . ?
C34 H34C 0.9800 . ?
C35 H35A 0.9800 . ?
C35 H35B 0.9800 . ?
C35 H35C 0.9800 . ?
C36 C37 1.567(16) . ?
C37 C40 1.476(12) . ?
C37 C38 1.494(12) . ?
C37 C39 1.499(12) . ?
C38 H38A 0.9800 . ?
C38 H38B 0.9800 . ?
C38 H38C 0.9800 . ?
C39 H39A 0.9800 . ?
C39 H39B 0.9800 . ?
C39 H39C 0.9800 . ?
C40 H40A 0.9800 . ?
C40 H40B 0.9800 . ?
C40 H40C 0.9800 . ?
C41 C42 1.548(17) . ?
C42 C43 1.486(12) . ?
C42 C45 1.489(12) . ?
C42 C44 1.498(12) . ?
C43 H43A 0.9800 . ?
C43 H43B 0.9800 . ?
C43 H43C 0.9800 . ?
C44 H44A 0.9800 . ?
C44 H44B 0.9800 . ?
C44 H44C 0.9800 . ?
C45 H45A 0.9800 . ?
C45 H45B 0.9800 . ?
C45 H45C 0.9800 . ?
C46 C47 1.590(18) . ?
C47 C50 1.484(12) . ?
C47 C49 1.492(12) . ?
C47 C48 1.509(12) . ?
C48 H48A 0.9800 . ?
C48 H48B 0.9800 . ?
C48 H48C 0.9800 . ?
C49 H49A 0.9800 . ?
C49 H49B 0.9800 . ?
C49 H49C 0.9800 . ?
C50 H50A 0.9800 . ?
C50 H50B 0.9800 . ?
C50 H50C 0.9800 . ?
C51 C52 1.562(17) . ?
C52 C55 1.473(12) . ?
C52 C53 1.475(12) . ?
C52 C54 1.495(12) . ?
C53 H53A 0.9800 . ?
C53 H53B 0.9800 . ?
C53 H53C 0.9800 . ?
C54 H54A 0.9800 . ?
C54 H54B 0.9800 . ?
C54 H54C 0.9800 . ?
C55 H55A 0.9800 . ?
C55 H55B 0.9800 . ?
C55 H55C 0.9800 . ?
C56 C57 1.498(19) . ?
C57 C58 1.461(12) . ?
C57 C60 1.479(13) . ?
C57 C59 1.503(13) . ?
C58 H58A 0.9800 . ?
C58 H58B 0.9800 . ?
C58 H58C 0.9800 . ?
C59 H59A 0.9800 . ?
C59 H59B 0.9800 . ?
C59 H59C 0.9800 . ?
C60 H60A 0.9800 . ?
C60 H60B 0.9800 . ?
C60 H60C 0.9800 . ?
C61 C62 1.59(2) . ?
C62 C63 1.480(12) . ?
C62 C64 1.479(13) . ?
C62 C65 1.497(12) . ?
C63 H63A 0.9800 . ?
C63 H63B 0.9800 . ?
C63 H63C 0.9800 . ?
C64 H64A 0.9800 . ?
C64 H64B 0.9800 . ?
C64 H64C 0.9800 . ?
C65 H65A 0.9800 . ?
C65 H65B 0.9800 . ?
C65 H65C 0.9800 . ?
C66 C67 1.502(19) . ?
C67 C69 1.472(13) . ?
C67 C68 1.481(13) . ?
C67 C70 1.507(12) . ?
C68 H68A 0.9800 . ?
C68 H68B 0.9800 . ?
C68 H68C 0.9800 . ?
C69 H69A 0.9800 . ?
C69 H69B 0.9800 . ?
C69 H69C 0.9800 . ?
C70 H70A 0.9800 . ?
C70 H70B 0.9800 . ?
C70 H70C 0.9800 . ?
C71 C72 1.48(2) . ?
C72 C73 1.486(13) . ?
C72 C75 1.487(13) . ?
C72 C74 1.495(13) . ?
C73 H73A 0.9800 . ?
C73 H73B 0.9800 . ?
C73 H73C 0.9800 . ?
C74 H74A 0.9800 . ?
C74 H74B 0.9800 . ?
C74 H74C 0.9800 . ?
C75 H75A 0.9800 . ?
C75 H75B 0.9800 . ?
C75 H75C 0.9800 . ?
C76 C77 1.551(16) . ?
C77 C80 1.469(12) . ?
C77 C78 1.508(12) . ?
C77 C79 1.512(12) . ?
C78 H78A 0.9800 . ?
C78 H78B 0.9800 . ?
C78 H78C 0.9800 . ?
C79 H79A 0.9800 . ?
C79 H79B 0.9800 . ?
C79 H79C 0.9800 . ?
C80 H80A 0.9800 . ?
C80 H80B 0.9800 . ?
C80 H80C 0.9800 . ?
N1 C90 1.31(2) . ?
N1 C93 1.34(2) . ?
N1 H1A 0.9200 . ?
N1 H1B 0.9200 . ?
C90 C91 1.27(3) . ?
C90 C93 1.93(4) . ?
C90 H90A 0.9900 . ?
C90 H90B 0.9900 . ?
C91 C92 1.54(2) . ?
C91 H91A 0.9900 . ?
C91 H91B 0.9900 . ?
C92 H92A 0.9800 . ?
C92 H92B 0.9800 . ?
C92 H92C 0.9800 . ?
C93 C94 1.30(3) . ?
C93 H93A 0.9900 . ?
C93 H93B 0.9900 . ?
C94 C95 1.56(2) . ?
C94 H94A 0.9900 . ?
C94 H94B 0.9900 . ?
C95 H95A 0.9800 . ?
C95 H95B 0.9800 . ?
C95 H95C 0.9800 . ?
N1A C90A 1.29(2) . ?
N1A C93A 1.29(2) . ?
N1A H1A1 0.9200 . ?
N1A H1A2 0.9200 . ?
C90A C91A 1.30(3) . ?
C90A H90C 0.9900 . ?
C90A H90D 0.9900 . ?
C91A C92A 1.57(2) . ?
C91A H91C 0.9900 . ?
C91A H91D 0.9900 . ?
C92A H92D 0.9800 . ?
C92A H92E 0.9800 . ?
C92A H92F 0.9800 . ?
C93A C94A 1.27(2) . ?
C93A H93C 0.9900 . ?
C93A H93D 0.9900 . ?
C94A C95A 1.55(2) . ?
C94A H94C 0.9900 . ?
C94A H94D 0.9900 . ?
C95A H95D 0.9800 . ?
C95A H95E 0.9800 . ?
C95A H95F 0.9800 . ?

loop_
_geom_hbond_atom_site_label_D
_geom_hbond_atom_site_label_H
_geom_hbond_atom_site_label_A
_geom_hbond_distance_DH
_geom_hbond_distance_HA
_geom_hbond_distance_DA
_geom_hbond_angle_DHA
_geom_hbond_site_symmetry_A
N1 H1A F4 0.92 2.09 2.89(3) 144.7 .
N1 H1A F3 0.92 1.90 2.56(3) 127.8 .
N1 H1B F2 0.92 2.11 2.94(3) 151.1 .
N1A H1A2 F1 0.92 2.02 2.78(3) 138.8 .
N1A H1A1 F2 0.92 2.13 2.81(3) 130.1 .
N1A H1A1 F3 0.92 2.21 3.04(4) 150.2 .

loop_
_geom_torsion_atom_site_label_1
_geom_torsion_atom_site_label_2
_geom_torsion_atom_site_label_3
_geom_torsion_atom_site_label_4
_geom_torsion
_geom_torsion_site_symmetry_1
_geom_torsion_site_symmetry_2
_geom_torsion_site_symmetry_3
_geom_torsion_site_symmetry_4
_geom_torsion_publ_flag
F8 Cr1 F1 Cr2 -132.0(4) . . . . ?
O3 Cr1 F1 Cr2 48.3(5) . . . . ?
O1 Cr1 F1 Cr2 -42.8(4) . . . . ?
O30 Cr1 F1 Cr2 84(8) . . . . ?
O32 Cr1 F1 Cr2 136.8(4) . . . . ?
F2 Cr2 F1 Cr1 142.6(4) . . . . ?
O2 Cr2 F1 Cr1 52.9(4) . . . . ?
O4 Cr2 F1 Cr1 -35.7(5) . . . . ?
O5 Cr2 F1 Cr1 136(7) . . . . ?
O7 Cr2 F1 Cr1 -125.4(4) . . . . ?
O2 Cr2 F2 Cr3 -140.9(4) . . . . ?
O4 Cr2 F2 Cr3 -145(13) . . . . ?
F1 Cr2 F2 Cr3 129.6(4) . . . . ?
O5 Cr2 F2 Cr3 -50.8(5) . . . . ?
O7 Cr2 F2 Cr3 41.2(5) . . . . ?
F3 Cr3 F2 Cr2 -141.0(4) . . . . ?
O11 Cr3 F2 Cr2 154(11) . . . . ?
O9 Cr3 F2 Cr2 127.9(4) . . . . ?
O8 Cr3 F2 Cr2 -52.5(5) . . . . ?
O6 Cr3 F2 Cr2 37.0(5) . . . . ?
O11 Cr3 F3 Cr4 49.2(4) . . . . ?
F2 Cr3 F3 Cr4 -129.0(3) . . . . ?
O9 Cr3 F3 Cr4 -40.0(4) . . . . ?
O8 Cr3 F3 Cr4 138.8(4) . . . . ?
O6 Cr3 F3 Cr4 152(9) . . . . ?
F4 Cr4 F3 Cr3 143.5(3) . . . . ?
O12 Cr4 F3 Cr3 -36.7(4) . . . . ?
O15 Cr4 F3 Cr3 -125.4(4) . . . . ?
O10 Cr4 F3 Cr3 54.2(4) . . . . ?
O13 Cr4 F3 Cr3 112(6) . . . . ?
O12 Cr4 F4 Cr5 -24(54) . . . . ?
F3 Cr4 F4 Cr5 131.8(4) . . . . ?
O15 Cr4 F4 Cr5 41.8(4) . . . . ?
O10 Cr4 F4 Cr5 -136.9(4) . . . . ?
O13 Cr4 F4 Cr5 -49.9(4) . . . . ?
O17 Cr5 F4 Cr4 122.1(4) . . . . ?
F5 Cr5 F4 Cr4 -146.2(4) . . . . ?
O14 Cr5 F4 Cr4 34.8(5) . . . . ?
O16 Cr5 F4 Cr4 -56.9(4) . . . . ?
O19 Cr5 F4 Cr4 -71(14) . . . . ?
F6 Cr6 F5 Cr5 142.2(3) . . . . ?
O23 Cr6 F5 Cr5 -124.8(4) . . . . ?
O21 Cr6 F5 Cr5 172(100) . . . . ?
O18 Cr6 F5 Cr5 51.4(4) . . . . ?
O20 Cr6 F5 Cr5 -36.2(5) . . . . ?
O17 Cr5 F5 Cr6 -38.3(4) . . . . ?
F4 Cr5 F5 Cr6 -128.9(4) . . . . ?
O14 Cr5 F5 Cr6 34(7) . . . . ?
O16 Cr5 F5 Cr6 141.2(4) . . . . ?
O19 Cr5 F5 Cr6 52.6(5) . . . . ?
O23 Cr6 F6 Cr7 40.1(5) . . . . ?
F5 Cr6 F6 Cr7 127.7(4) . . . . ?
O21 Cr6 F6 Cr7 -51.9(5) . . . . ?
O18 Cr6 F6 Cr7 -141.3(4) . . . . ?
O20 Cr6 F6 Cr7 -98(9) . . . . ?
F7 Cr7 F6 Cr6 -142.1(4) . . . . ?
O25 Cr7 F6 Cr6 125.2(4) . . . . ?
O27 Cr7 F6 Cr6 -152(22) . . . . ?
O22 Cr7 F6 Cr6 36.9(5) . . . . ?
O24 Cr7 F6 Cr6 -53.3(5) . . . . ?
O25 Cr7 F7 Cr8 -38.9(5) . . . . ?
F6 Cr7 F7 Cr8 -128.1(3) . . . . ?
O27 Cr7 F7 Cr8 51.7(5) . . . . ?
O22 Cr7 F7 Cr8 103(17) . . . . ?
O24 Cr7 F7 Cr8 141.5(4) . . . . ?
O28 Cr8 F7 Cr7 -38.1(5) . . . . ?
F8 Cr8 F7 Cr7 140.3(4) . . . . ?
O31 Cr8 F7 Cr7 -127.3(4) . . . . ?
O29 Cr8 F7 Cr7 131(13) . . . . ?
O26 Cr8 F7 Cr7 50.7(4) . . . . ?
F1 Cr1 F8 Cr8 -142.6(4) . . . . ?
O3 Cr1 F8 Cr8 -10(72) . . . . ?
O1 Cr1 F8 Cr8 125.4(4) . . . . ?
O30 Cr1 F8 Cr8 35.9(5) . . . . ?
O32 Cr1 F8 Cr8 -54.8(5) . . . . ?
F7 Cr8 F8 Cr1 129.6(4) . . . . ?
O28 Cr8 F8 Cr1 -149(15) . . . . ?
O31 Cr8 F8 Cr1 41.3(5) . . . . ?
O29 Cr8 F8 Cr1 -50.7(5) . . . . ?
O26 Cr8 F8 Cr1 -138.3(5) . . . . ?
F1 Cr1 O1 C1 6.6(14) . . . . ?
F8 Cr1 O1 C1 95.6(13) . . . . ?
O3 Cr1 O1 C1 -84.6(14) . . . . ?
O30 Cr1 O1 C1 -171.3(14) . . . . ?
O32 Cr1 O1 C1 -59(55) . . . . ?
F2 Cr2 O2 C1 -124.9(11) . . . . ?
O4 Cr2 O2 C1 55.0(11) . . . . ?
F1 Cr2 O2 C1 -38.1(11) . . . . ?
O5 Cr2 O2 C1 145.1(12) . . . . ?
O7 Cr2 O2 C1 3(10) . . . . ?
F1 Cr1 O3 C6 -37.0(16) . . . . ?
F8 Cr1 O3 C6 -169(100) . . . . ?
O1 Cr1 O3 C6 55.1(16) . . . . ?
O30 Cr1 O3 C6 144.5(16) . . . . ?
O32 Cr1 O3 C6 -124.7(16) . . . . ?
F2 Cr2 O4 C6 -92(14) . . . . ?
O2 Cr2 O4 C6 -96.3(14) . . . . ?
F1 Cr2 O4 C6 -6.8(14) . . . . ?
O5 Cr2 O4 C6 173.6(14) . . . . ?
O7 Cr2 O4 C6 81.6(14) . . . . ?
F2 Cr2 O5 C11 44.1(14) . . . . ?
O2 Cr2 O5 C11 133.8(14) . . . . ?
O4 Cr2 O5 C11 -137.6(14) . . . . ?
F1 Cr2 O5 C11 51(8) . . . . ?
O7 Cr2 O5 C11 -47.8(14) . . . . ?
F3 Cr3 O6 C11 82(10) . . . . ?
O11 Cr3 O6 C11 -174.9(17) . . . . ?
F2 Cr3 O6 C11 3.3(16) . . . . ?
O9 Cr3 O6 C11 -85.8(16) . . . . ?
O8 Cr3 O6 C11 95.4(17) . . . . ?
F2 Cr2 O7 C16 -4.1(14) . . . . ?
O2 Cr2 O7 C16 -132(9) . . . . ?
O4 Cr2 O7 C16 176.1(15) . . . . ?
F1 Cr2 O7 C16 -90.9(14) . . . . ?
O5 Cr2 O7 C16 86.0(14) . . . . ?
F3 Cr3 O8 C16 124.4(13) . . . . ?
O11 Cr3 O8 C16 -143.6(13) . . . . ?
F2 Cr3 O8 C16 37.3(13) . . . . ?
O9 Cr3 O8 C16 -166(20) . . . . ?
O6 Cr3 O8 C16 -55.2(13) . . . . ?
F3 Cr3 O9 C21 5.7(13) . . . . ?
O11 Cr3 O9 C21 -86.4(13) . . . . ?
F2 Cr3 O9 C21 92.8(13) . . . . ?
O8 Cr3 O9 C21 -64(20) . . . . ?
O6 Cr3 O9 C21 -174.8(13) . . . . ?
F4 Cr4 O10 C21 -133.2(11) . . . . ?
O12 Cr4 O10 C21 47.2(11) . . . . ?
F3 Cr4 O10 C21 -47.0(11) . . . . ?
O15 Cr4 O10 C21 114(16) . . . . ?
O13 Cr4 O10 C21 135.8(11) . . . . ?
F3 Cr3 O11 C26 -37.7(13) . . . . ?
F2 Cr3 O11 C26 28(12) . . . . ?
O9 Cr3 O11 C26 53.3(13) . . . . ?
O8 Cr3 O11 C26 -126.2(13) . . . . ?
O6 Cr3 O11 C26 144.3(13) . . . . ?
F4 Cr4 O12 C26 154(100) . . . . ?
F3 Cr4 O12 C26 -2.3(12) . . . . ?
O15 Cr4 O12 C26 87.6(12) . . . . ?
O10 Cr4 O12 C26 -93.7(12) . . . . ?
O13 Cr4 O12 C26 179.4(12) . . . . ?
F4 Cr4 O13 C31 44.0(12) . . . . ?
O12 Cr4 O13 C31 -135.8(12) . . . . ?
F3 Cr4 O13 C31 75(6) . . . . ?
O15 Cr4 O13 C31 -47.2(12) . . . . ?
O10 Cr4 O13 C31 133.3(12) . . . . ?
O17 Cr5 O14 C31 -84.1(15) . . . . ?
F5 Cr5 O14 C31 -156(6) . . . . ?
F4 Cr5 O14 C31 6.2(15) . . . . ?
O16 Cr5 O14 C31 96.2(15) . . . . ?
O19 Cr5 O14 C31 -175.3(15) . . . . ?
F4 Cr4 O15 C36 5.9(13) . . . . ?
O12 Cr4 O15 C36 -174.5(13) . . . . ?
F3 Cr4 O15 C36 -80.2(13) . . . . ?
O10 Cr4 O15 C36 119(16) . . . . ?
O13 Cr4 O15 C36 97.0(13) . . . . ?
O17 Cr5 O16 C36 -74(21) . . . . ?
F5 Cr5 O16 C36 128.4(13) . . . . ?
F4 Cr5 O16 C36 39.3(13) . . . . ?
O14 Cr5 O16 C36 -54.9(13) . . . . ?
O19 Cr5 O16 C36 -141.1(13) . . . . ?
F5 Cr5 O17 C41 -2.9(14) . . . . ?
F4 Cr5 O17 C41 86.2(13) . . . . ?
O14 Cr5 O17 C41 -179.6(14) . . . . ?
O16 Cr5 O17 C41 -160(20) . . . . ?
O19 Cr5 O17 C41 -93.4(14) . . . . ?
F6 Cr6 O18 C41 -127.2(13) . . . . ?
O23 Cr6 O18 C41 33(7) . . . . ?
F5 Cr6 O18 C41 -39.6(14) . . . . ?
O21 Cr6 O18 C41 141.1(14) . . . . ?
O20 Cr6 O18 C41 54.4(14) . . . . ?
O17 Cr5 O19 C46 47.3(14) . . . . ?
F5 Cr5 O19 C46 -44.4(14) . . . . ?
F4 Cr5 O19 C46 -120(13) . . . . ?
O14 Cr5 O19 C46 134.5(14) . . . . ?
O16 Cr5 O19 C46 -133.7(14) . . . . ?
F6 Cr6 O20 C46 -140(9) . . . . ?
O23 Cr6 O20 C46 82.0(14) . . . . ?
F5 Cr6 O20 C46 -5.7(14) . . . . ?
O21 Cr6 O20 C46 174.0(14) . . . . ?
O18 Cr6 O20 C46 -96.5(14) . . . . ?
F6 Cr6 O21 C51 39.5(12) . . . . ?
O23 Cr6 O21 C51 -53.4(13) . . . . ?
F5 Cr6 O21 C51 10(33) . . . . ?
O18 Cr6 O21 C51 130.3(13) . . . . ?
O20 Cr6 O21 C51 -142.1(13) . . . . ?
F7 Cr7 O22 C51 135(17) . . . . ?
O25 Cr7 O22 C51 -83.3(14) . . . . ?
F6 Cr7 O22 C51 5.9(14) . . . . ?
O27 Cr7 O22 C51 -173.9(15) . . . . ?
O24 Cr7 O22 C51 96.3(14) . . . . ?
F6 Cr6 O23 C56 3.5(15) . . . . ?
F5 Cr6 O23 C56 -84.0(15) . . . . ?
O21 Cr6 O23 C56 95.3(15) . . . . ?
O18 Cr6 O23 C56 -157(6) . . . . ?
O20 Cr6 O23 C56 -178.0(15) . . . . ?
F7 Cr7 O24 C56 125.5(15) . . . . ?
O25 Cr7 O24 C56 -42(18) . . . . ?
F6 Cr7 O24 C56 38.0(15) . . . . ?
O27 Cr7 O24 C56 -143.1(15) . . . . ?
O22 Cr7 O24 C56 -55.3(15) . . . . ?
F7 Cr7 O25 C61 -2.8(15) . . . . ?
F6 Cr7 O25 C61 84.7(15) . . . . ?
O27 Cr7 O25 C61 -94.2(15) . . . . ?
O22 Cr7 O25 C61 178.0(15) . . . . ?
O24 Cr7 O25 C61 165(17) . . . . ?
F7 Cr8 O26 C61 -33.6(13) . . . . ?
O28 Cr8 O26 C61 58.9(13) . . . . ?
F8 Cr8 O26 C61 -120.9(13) . . . . ?
O31 Cr8 O26 C61 71(12) . . . . ?
O29 Cr8 O26 C61 148.2(13) . . . . ?
F7 Cr7 O27 C66 -38.3(13) . . . . ?
O25 Cr7 O27 C66 54.4(13) . . . . ?
F6 Cr7 O27 C66 -28(23) . . . . ?
O22 Cr7 O27 C66 142.7(14) . . . . ?
O24 Cr7 O27 C66 -127.2(13) . . . . ?
F7 Cr8 O28 C66 -4.6(15) . . . . ?
F8 Cr8 O28 C66 -86(15) . . . . ?
O31 Cr8 O28 C66 83.7(15) . . . . ?
O29 Cr8 O28 C66 175.7(15) . . . . ?
O26 Cr8 O28 C66 -96.7(15) . . . . ?
F7 Cr8 O29 C71 55(14) . . . . ?
O28 Cr8 O29 C71 -135.9(15) . . . . ?
F8 Cr8 O29 C71 45.6(14) . . . . ?
O31 Cr8 O29 C71 -46.7(15) . . . . ?
O26 Cr8 O29 C71 135.3(15) . . . . ?
F1 Cr1 O30 C71 147(8) . . . . ?
F8 Cr1 O30 C71 3.0(17) . . . . ?
O3 Cr1 O30 C71 -177.3(17) . . . . ?
O1 Cr1 O30 C71 -86.2(17) . . . . ?
O32 Cr1 O30 C71 94.3(17) . . . . ?
F7 Cr8 O31 C76 -89.6(14) . . . . ?
O28 Cr8 O31 C76 177.9(14) . . . . ?
F8 Cr8 O31 C76 -2.4(14) . . . . ?
O29 Cr8 O31 C76 88.6(14) . . . . ?
O26 Cr8 O31 C76 166(11) . . . . ?
F1 Cr1 O32 C76 132.2(13) . . . . ?
F8 Cr1 O32 C76 43.3(13) . . . . ?
O3 Cr1 O32 C76 -136.5(13) . . . . ?
O1 Cr1 O32 C76 -162(100) . . . . ?
O30 Cr1 O32 C76 -49.8(13) . . . . ?
Cr1 O1 C1 O2 10(2) . . . . ?
Cr1 O1 C1 C2 -165.0(9) . . . . ?
Cr2 O2 C1 O1 12(2) . . . . ?
Cr2 O2 C1 C2 -173.8(8) . . . . ?
O1 C1 C2 C3 -179.3(12) . . . . ?
O2 C1 C2 C3 5.7(16) . . . . ?
O1 C1 C2 C5 -58.7(14) . . . . ?
O2 C1 C2 C5 126.3(13) . . . . ?
O1 C1 C2 C4 60.9(14) . . . . ?
O2 C1 C2 C4 -114.1(13) . . . . ?
Cr1 O3 C6 O4 4(3) . . . . ?
Cr1 O3 C6 C7 -173.0(11) . . . . ?
Cr2 O4 C6 O3 25(2) . . . . ?
Cr2 O4 C6 C7 -158.7(10) . . . . ?
O3 C6 C7 C10 154.0(15) . . . . ?
O4 C6 C7 C10 -23(2) . . . . ?
O3 C6 C7 C8 23(2) . . . . ?
O4 C6 C7 C8 -153.2(17) . . . . ?
O3 C6 C7 C9 -90.4(17) . . . . ?
O4 C6 C7 C9 93.0(18) . . . . ?
Cr3 O6 C11 O5 -15(3) . . . . ?
Cr3 O6 C11 C12 171.5(10) . . . . ?
Cr2 O5 C11 O6 -16(3) . . . . ?
Cr2 O5 C11 C12 157.6(10) . . . . ?
O6 C11 C12 C15 -178.0(16) . . . . ?
O5 C11 C12 C15 8(2) . . . . ?
O6 C11 C12 C14 -43(2) . . . . ?
O5 C11 C12 C14 143.1(15) . . . . ?
O6 C11 C12 C13 68.9(18) . . . . ?
O5 C11 C12 C13 -104.8(16) . . . . ?
Cr3 O8 C16 O7 -9(2) . . . . ?
Cr3 O8 C16 C17 162.8(9) . . . . ?
Cr2 O7 C16 O8 -13(2) . . . . ?
Cr2 O7 C16 C17 174.8(9) . . . . ?
O8 C16 C17 C20 14(2) . . . . ?
O7 C16 C17 C20 -173.4(13) . . . . ?
O8 C16 C17 C19 136.4(16) . . . . ?
O7 C16 C17 C19 -50.8(18) . . . . ?
O8 C16 C17 C18 -106.6(16) . . . . ?
O7 C16 C17 C18 66.1(17) . . . . ?
Cr4 O10 C21 O9 23.8(19) . . . . ?
Cr4 O10 C21 C22 -161.4(8) . . . . ?
Cr3 O9 C21 O10 3(2) . . . . ?
Cr3 O9 C21 C22 -171.9(9) . . . . ?
O10 C21 C22 C24 -33.3(17) . . . . ?
O9 C21 C22 C24 141.9(13) . . . . ?
O10 C21 C22 C25 -153.0(13) . . . . ?
O9 C21 C22 C25 22.2(17) . . . . ?
O10 C21 C22 C23 90.9(15) . . . . ?
O9 C21 C22 C23 -93.9(15) . . . . ?
Cr3 O11 C26 O12 8(2) . . . . ?
Cr3 O11 C26 C27 -161.1(10) . . . . ?
Cr4 O12 C26 O11 19(2) . . . . ?
Cr4 O12 C26 C27 -172.3(9) . . . . ?
O11 C26 C27 C29 -20.9(17) . . . . ?
O12 C26 C27 C29 169.4(12) . . . . ?
O11 C26 C27 C30 -141.9(14) . . . . ?
O12 C26 C27 C30 48.4(17) . . . . ?
O11 C26 C27 C28 98.0(16) . . . . ?
O12 C26 C27 C28 -71.6(15) . . . . ?
Cr5 O14 C31 O13 -18(2) . . . . ?
Cr5 O14 C31 C32 164.9(11) . . . . ?
Cr4 O13 C31 O14 -15(2) . . . . ?
Cr4 O13 C31 C32 162.7(9) . . . . ?
O14 C31 C32 C34 -109.1(17) . . . . ?
O13 C31 C32 C34 73.3(18) . . . . ?
O14 C31 C32 C33 18(2) . . . . ?
O13 C31 C32 C33 -159.2(15) . . . . ?
O14 C31 C32 C35 135.8(17) . . . . ?
O13 C31 C32 C35 -41.8(18) . . . . ?
Cr5 O16 C36 O15 -3(2) . . . . ?
Cr5 O16 C36 C37 164.8(9) . . . . ?
Cr4 O15 C36 O16 -27(2) . . . . ?
Cr4 O15 C36 C37 163.6(8) . . . . ?
O16 C36 C37 C40 7.9(18) . . . . ?
O15 C36 C37 C40 177.3(12) . . . . ?
O16 C36 C37 C38 -115.2(15) . . . . ?
O15 C36 C37 C38 54.2(15) . . . . ?
O16 C36 C37 C39 128.9(14) . . . . ?
O15 C36 C37 C39 -61.8(14) . . . . ?
Cr6 O18 C41 O17 10(2) . . . . ?
Cr6 O18 C41 C42 -164.7(9) . . . . ?
Cr5 O17 C41 O18 19(2) . . . . ?
Cr5 O17 C41 C42 -166.3(9) . . . . ?
O18 C41 C42 C43 -13(2) . . . . ?
O17 C41 C42 C43 172.6(12) . . . . ?
O18 C41 C42 C45 104.2(16) . . . . ?
O17 C41 C42 C45 -70.5(15) . . . . ?
O18 C41 C42 C44 -138.0(15) . . . . ?
O17 C41 C42 C44 47.4(16) . . . . ?
Cr5 O19 C46 O20 13(3) . . . . ?
Cr5 O19 C46 C47 -159.5(9) . . . . ?
Cr6 O20 C46 O19 20(3) . . . . ?
Cr6 O20 C46 C47 -167.8(9) . . . . ?
O19 C46 C47 C50 -140.5(15) . . . . ?
O20 C46 C47 C50 45.7(18) . . . . ?
O19 C46 C47 C49 -15.3(18) . . . . ?
O20 C46 C47 C49 170.8(14) . . . . ?
O19 C46 C47 C48 100.8(16) . . . . ?
O20 C46 C47 C48 -73.0(16) . . . . ?
Cr6 O21 C51 O22 -7(2) . . . . ?
Cr6 O21 C51 C52 169.4(8) . . . . ?
Cr7 O22 C51 O21 -23(3) . . . . ?
Cr7 O22 C51 C52 161.0(9) . . . . ?
O21 C51 C52 C55 -40.8(18) . . . . ?
O22 C51 C52 C55 136.0(15) . . . . ?
O21 C51 C52 C53 -168.1(15) . . . . ?
O22 C51 C52 C53 8.6(19) . . . . ?
O21 C51 C52 C54 74.8(16) . . . . ?
O22 C51 C52 C54 -108.4(15) . . . . ?
Cr7 O24 C56 O23 -6(3) . . . . ?
Cr7 O24 C56 C57 162.3(10) . . . . ?
Cr6 O23 C56 O24 -22(3) . . . . ?
Cr6 O23 C56 C57 169.2(10) . . . . ?
O24 C56 C57 C58 -115.1(18) . . . . ?
O23 C56 C57 C58 54(2) . . . . ?
O24 C56 C57 C60 12(2) . . . . ?
O23 C56 C57 C60 -179.0(15) . . . . ?
O24 C56 C57 C59 126.2(17) . . . . ?
O23 C56 C57 C59 -64.6(17) . . . . ?
Cr7 O25 C61 O26 23(3) . . . . ?
Cr7 O25 C61 C62 -159.7(10) . . . . ?
Cr8 O26 C61 O25 2(2) . . . . ?
Cr8 O26 C61 C62 -175.4(9) . . . . ?
O25 C61 C62 C63 176.2(13) . . . . ?
O26 C61 C62 C63 -6.4(19) . . . . ?
O25 C61 C62 C64 52.7(17) . . . . ?
O26 C61 C62 C64 -129.9(16) . . . . ?
O25 C61 C62 C65 -64.6(16) . . . . ?
O26 C61 C62 C65 112.9(15) . . . . ?
Cr7 O27 C66 O28 6(2) . . . . ?
Cr7 O27 C66 C67 -166.5(9) . . . . ?
Cr8 O28 C66 O27 22(2) . . . . ?
Cr8 O28 C66 C67 -165.5(11) . . . . ?
O27 C66 C67 C69 -66.5(17) . . . . ?
O28 C66 C67 C69 120.7(16) . . . . ?
O27 C66 C67 C68 55.7(19) . . . . ?
O28 C66 C67 C68 -117.2(18) . . . . ?
O27 C66 C67 C70 175.6(13) . . . . ?
O28 C66 C67 C70 3(2) . . . . ?
Cr8 O29 C71 O30 -19(3) . . . . ?
Cr8 O29 C71 C72 164.9(10) . . . . ?
Cr1 O30 C71 O29 -14(3) . . . . ?
Cr1 O30 C71 C72 162.9(11) . . . . ?
O29 C71 C72 C73 174.7(15) . . . . ?
O30 C71 C72 C73 -2(2) . . . . ?
O29 C71 C72 C75 -58(2) . . . . ?
O30 C71 C72 C75 125.0(17) . . . . ?
O29 C71 C72 C74 57.6(19) . . . . ?
O30 C71 C72 C74 -119.0(17) . . . . ?
Cr1 O32 C76 O31 -15(2) . . . . ?
Cr1 O32 C76 C77 157.5(9) . . . . ?
Cr8 O31 C76 O32 -11(3) . . . . ?
Cr8 O31 C76 C77 175.9(8) . . . . ?
O32 C76 C77 C80 32.2(18) . . . . ?
O31 C76 C77 C80 -154.5(14) . . . . ?
O32 C76 C77 C78 -86.7(16) . . . . ?
O31 C76 C77 C78 86.7(16) . . . . ?
O32 C76 C77 C79 151.1(14) . . . . ?
O31 C76 C77 C79 -35.6(17) . . . . ?
C93 N1 C90 C91 -156(3) . . . . ?
N1 C90 C91 C92 -165(6) . . . . ?
C93 C90 C91 C92 169(4) . . . . ?
C90 N1 C93 C94 166(5) . . . . ?
C91 C90 C93 C94 -14(17) . . . . ?
N1 C90 C93 C94 -53(14) . . . . ?
C91 C90 C93 N1 38(5) . . . . ?
N1 C93 C94 C95 154(4) . . . . ?
C90 C93 C94 C95 -162(13) . . . . ?
C93A N1A C90A C91A -175(4) . . . . ?
N1A C90A C91A C92A 153(4) . . . . ?
C90A N1A C93A C94A 139(7) . . . . ?
N1A C93A C94A C95A 97(8) . . . . ?
